data_4121439
loop_
_publ_author_name
'Meng, Wenjing'
'League, Aaron B.'
'Ronson, Tanya K.'
'Clegg, Jack K.'
'Isley, 3rd, William C'
'Semrouni, David'
'Gagliardi, Laura'
'Cramer, Christopher J.'
'Nitschke, Jonathan R.'

_publ_section_title
;
 Empirical and Theoretical Insights into the Structural Features and
 Host-Guest Chemistry of M8L4 Tube Architectures.
;
_journal_issue 10
_journal_name_full 'Journal of the American Chemical Society'
_journal_page_first 3972
_journal_page_last 3980
_journal_paper_doi 10.1021/ja412964r
_journal_volume 136
_journal_year 2014
_chemical_formula_moiety
;
C184 H136 Cu8 N24, 8(PF 6), 16(C2 H3 N), 3(C4 H10 O)
;
_chemical_formula_sum 'C228 H214 Cu8 F48 N40 O3 P8'
_chemical_formula_weight 5230.47
_chemical_name_systematic
; 
 ? 
;
_space_group_IT_number 88
_symmetry_cell_setting tetragonal
_symmetry_Int_Tables_number 88
_symmetry_space_group_name_Hall '-I 4ad'
_symmetry_space_group_name_H-M 'I 41/a :2'
_atom_sites_solution_hydrogens geom
_atom_sites_solution_primary direct
_atom_sites_solution_secondary difmap
_audit_creation_method SHELXL-97
_cell_angle_alpha 90.00
_cell_angle_beta 90.00
_cell_angle_gamma 90.00
_cell_formula_units_Z 8
_cell_length_a 22.896(3)
_cell_length_b 22.896(3)
_cell_length_c 95.642(19)
_cell_measurement_reflns_used 30441
_cell_measurement_temperature 120(2)
_cell_measurement_theta_max 65.4737
_cell_measurement_theta_min 3.2944
_cell_volume 50138(14)
_computing_cell_refinement
;
CrysAlisPro, Agilent Technologies,
Version 1.171.35.11 (release 16-05-2011 CrysAlis171 .NET)
(compiled May 16 2011,17:55:39)
;
_computing_data_collection
;
CrysAlisPro, Agilent Technologies,
Version 1.171.35.11 (release 16-05-2011 CrysAlis171 .NET)
(compiled May 16 2011,17:55:39)
;
_computing_data_reduction
;
CrysAlisPro, Agilent Technologies,
Version 1.171.35.11 (release 16-05-2011 CrysAlis171 .NET)
(compiled May 16 2011,17:55:39)
;
_computing_molecular_graphics
;ORTEP-3 (Farrugia, 1997)
WINGX-32 (Farrugia, 1999) 
;
_computing_publication_material 'enCIFer 1.1 (CCDC, 2005)'
_computing_structure_refinement 'SHELXL-97 (Sheldrick, 1997)'
_computing_structure_solution 'SUPERFLIP (Palatinus & Chapuis, 2007)'
_diffrn_ambient_temperature 120(2)
_diffrn_measured_fraction_theta_full 0.993
_diffrn_measured_fraction_theta_max 0.993
_diffrn_measurement_device_type 'Xcalibur, Eos, Gemini ultra'
_diffrn_measurement_method '\w scans'
_diffrn_radiation_monochromator mirror
_diffrn_radiation_source 'Enhance Ultra (Cu) X-ray Source'
_diffrn_radiation_type CuK\a
_diffrn_radiation_wavelength 1.54180
_diffrn_reflns_av_R_equivalents 0.0339
_diffrn_reflns_av_sigmaI/netI 0.0204
_diffrn_reflns_limit_h_max 26
_diffrn_reflns_limit_h_min -26
_diffrn_reflns_limit_k_max 16
_diffrn_reflns_limit_k_min -26
_diffrn_reflns_limit_l_max 104
_diffrn_reflns_limit_l_min -112
_diffrn_reflns_number 139228
_diffrn_reflns_theta_full 65.56
_diffrn_reflns_theta_max 65.56
_diffrn_reflns_theta_min 3.30
_exptl_absorpt_coefficient_mu 2.029
_exptl_absorpt_correction_T_max 0.626
_exptl_absorpt_correction_T_min 0.388
_exptl_absorpt_correction_type analytical
_exptl_absorpt_process_details
;
CrysAlisPro, Agilent Technologies,
Version 1.171.35.21 (release 20-01-2012 CrysAlis171 .NET)
(compiled Jan 23 2012,18:06:46)
Analytical numeric absorption correction using a multifaceted crystal
            model based on expressions derived by R.C. Clark & J.S. Reid.
(Clark, R. C. & Reid, J. S. (1995). Acta Cryst. A51, 887-897)
;
_exptl_crystal_colour 'dark brown'
_exptl_crystal_density_diffrn 1.386
_exptl_crystal_density_method 'not measured'
_exptl_crystal_description prism
_exptl_crystal_F_000 21360
_exptl_crystal_size_max 0.4057
_exptl_crystal_size_mid 0.2644
_exptl_crystal_size_min 0.1885
_platon_squeeze_details
;
included as diethyl ether molecules
;
_refine_diff_density_max 1.687
_refine_diff_density_min -0.981
_refine_diff_density_rms 0.108
_refine_ls_extinction_method none
_refine_ls_goodness_of_fit_ref 1.042
_refine_ls_hydrogen_treatment constr
_refine_ls_matrix_type full
_refine_ls_number_parameters 1449
_refine_ls_number_reflns 21476
_refine_ls_number_restraints 60
_refine_ls_restrained_S_all 1.044
_refine_ls_R_factor_all 0.1149
_refine_ls_R_factor_gt 0.1048
_refine_ls_shift/su_max 0.001
_refine_ls_shift/su_mean 0.000
_refine_ls_structure_factor_coef Fsqd
_refine_ls_weighting_details 'calc w=1/[\s^2^(Fo^2^)+(0.1901P)^2^+218.2419P] where P=(Fo^2^+2Fc^2^)/3'
_refine_ls_weighting_scheme calc
_refine_ls_wR_factor_gt 0.3081
_refine_ls_wR_factor_ref 0.3179
_reflns_number_gt 17771
_reflns_number_total 21476
_reflns_threshold_expression >2sigma(I)
_cod_data_source_file ja412964r_si_001.cif
_cod_data_source_block large
_cod_depositor_comments
;
The following automatic conversions were performed:
data name '_symmetry_inl_tables_number' replaced with
'_symmetry_Int_Tables_number' as specified in the replacement file
'/home/antanas/src/cod-tools/trunk/data/replacement-values/replacement_tags.lst'.

Automatic conversion script
Id: cif_correct_tags 4998 2017-03-02 13:24:31Z antanas 
;
_cod_original_sg_symbol_H-M I41/a
_cod_database_code 4121439

loop_
_symmetry_equiv_pos_as_xyz
'x, y, z'
'-x+1/2, -y, z+1/2'
'-y+3/4, x+1/4, z+1/4'
'y+3/4, -x+3/4, z+3/4'
'x+1/2, y+1/2, z+1/2'
'-x+1, -y+1/2, z+1'
'-y+5/4, x+3/4, z+3/4'
'y+5/4, -x+5/4, z+5/4'
'-x, -y, -z'
'x-1/2, y, -z-1/2'
'y-3/4, -x-1/4, -z-1/4'
'-y-3/4, x-3/4, -z-3/4'
'-x+1/2, -y+1/2, -z+1/2'
'x, y+1/2, -z'
'y-1/4, -x+1/4, -z+1/4'
'-y-1/4, x-1/4, -z-1/4'

loop_
_atom_site_label
_atom_site_type_symbol
_atom_site_fract_x
_atom_site_fract_y
_atom_site_fract_z
_atom_site_U_iso_or_equiv
_atom_site_adp_type
_atom_site_occupancy
_atom_site_symmetry_multiplicity
_atom_site_calc_flag
_atom_site_refinement_flags
_atom_site_disorder_assembly
_atom_site_disorder_group
C1 C 0.0433(3) 0.0588(3) 0.02104(6) 0.0681(16) Uani 1 1 d . . .
C2 C 0.0963(3) -0.0265(3) 0.02442(7) 0.0670(15) Uani 1 1 d . . .
C3 C 0.1072(4) -0.0301(3) 0.01029(7) 0.084(2) Uani 1 1 d . . .
H3 H 0.1312 -0.0606 0.0068 0.100 Uiso 1 1 calc R . .
C4 C 0.0839(5) 0.0096(4) 0.00136(8) 0.110(3) Uani 1 1 d . . .
H4 H 0.0887 0.0055 -0.0085 0.132 Uiso 1 1 calc R . .
C5 C 0.0526(4) 0.0569(4) 0.00697(7) 0.098(3) Uani 1 1 d . . .
H5 H 0.0381 0.0870 0.0011 0.118 Uiso 1 1 calc R . .
C6 C 0.1165(4) -0.0713(4) 0.03453(8) 0.089(2) Uani 1 1 d D . .
H6A H 0.1444 -0.0974 0.0299 0.133 Uiso 1 1 calc R . .
H6B H 0.0830 -0.0939 0.0379 0.133 Uiso 1 1 calc R . .
H6C H 0.1355 -0.0520 0.0425 0.133 Uiso 1 1 calc R . .
C7 C 0.0087(3) 0.1051(3) 0.02770(6) 0.0655(15) Uani 1 1 d . . .
H7 H -0.0036 0.1383 0.0225 0.079 Uiso 1 1 calc R . .
C8 C -0.0383(3) 0.1430(3) 0.04764(6) 0.0604(14) Uani 1 1 d . . .
C9 C -0.0667(2) 0.1886(3) 0.04091(6) 0.0549(13) Uani 1 1 d . . .
H9 H -0.0627 0.1937 0.0311 0.066 Uiso 1 1 calc R . .
C10 C -0.1012(3) 0.2269(3) 0.04873(6) 0.0616(14) Uani 1 1 d . . .
C11 C -0.1074(3) 0.2186(3) 0.06306(6) 0.0743(19) Uani 1 1 d . . .
H11 H -0.1301 0.2455 0.0683 0.089 Uiso 1 1 calc R . .
C12 C -0.0806(4) 0.1711(4) 0.06992(7) 0.085(2) Uani 1 1 d . . .
C13 C -0.0449(3) 0.1350(3) 0.06182(6) 0.075(2) Uani 1 1 d . . .
H13 H -0.0245 0.1039 0.0662 0.090 Uiso 1 1 calc R . .
C14 C -0.1270(3) 0.2897(3) 0.03003(6) 0.0676(16) Uani 1 1 d . . .
H14 H -0.0939 0.2766 0.0249 0.081 Uiso 1 1 calc R . .
C15 C -0.1677(3) 0.3317(3) 0.02384(6) 0.0676(16) Uani 1 1 d . . .
C16 C -0.2515(3) 0.3861(3) 0.02730(7) 0.0687(16) Uani 1 1 d . . .
C17 C -0.2491(4) 0.4061(4) 0.01361(7) 0.085(2) Uani 1 1 d . . .
H17 H -0.2783 0.4319 0.0102 0.102 Uiso 1 1 calc R . .
C18 C -0.2054(5) 0.3888(4) 0.00517(8) 0.106(3) Uani 1 1 d . . .
H18 H -0.2032 0.4026 -0.0042 0.127 Uiso 1 1 calc R . .
C19 C -0.1632(4) 0.3503(4) 0.01030(7) 0.095(3) Uani 1 1 d . . .
H19 H -0.1321 0.3373 0.0045 0.114 Uiso 1 1 calc R . .
C20 C -0.3005(3) 0.4036(4) 0.03710(8) 0.083(2) Uani 1 1 d . . .
H20A H -0.3255 0.3697 0.0389 0.125 Uiso 1 1 calc R . .
H20B H -0.3238 0.4346 0.0328 0.125 Uiso 1 1 calc R . .
H20C H -0.2840 0.4177 0.0459 0.125 Uiso 1 1 calc R . .
C21 C -0.0917(4) 0.1572(4) 0.08474(8) 0.094(3) Uani 1 1 d . . .
C22 C -0.0976(4) 0.0956(4) 0.08896(8) 0.091(2) Uani 1 1 d . . .
H22 H -0.0917 0.0657 0.0822 0.109 Uiso 1 1 calc R . .
C23 C -0.1113(4) 0.0810(4) 0.10237(8) 0.093(2) Uani 1 1 d . . .
H23 H -0.1164 0.0413 0.1050 0.111 Uiso 1 1 calc R . .
C24 C -0.1180(3) 0.1261(4) 0.11241(8) 0.081(2) Uani 1 1 d . . .
C25 C -0.1137(4) 0.1843(3) 0.10896(9) 0.097(3) Uani 1 1 d . . .
C26 C -0.1002(5) 0.1980(4) 0.09437(8) 0.102(3) Uani 1 1 d . . .
H26 H -0.0974 0.2379 0.0917 0.123 Uiso 1 1 calc R . .
C27 C -0.1315(3) 0.1108(4) 0.12685(7) 0.0770(19) Uani 1 1 d . . .
H27 H -0.1357 0.0710 0.1295 0.092 Uiso 1 1 calc R . .
C28 C -0.1380(3) 0.1534(4) 0.13638(7) 0.081(2) Uani 1 1 d . . .
C29 C -0.1314(5) 0.2135(4) 0.13216(9) 0.107(3) Uani 1 1 d . . .
H29 H -0.1369 0.2437 0.1389 0.128 Uiso 1 1 calc R . .
C30 C -0.1178(6) 0.2274(4) 0.11891(9) 0.119(4) Uani 1 1 d . . .
H30 H -0.1109 0.2670 0.1164 0.143 Uiso 1 1 calc R . .
C31 C -0.1477(3) 0.1394(3) 0.15143(6) 0.0704(17) Uani 1 1 d . . .
C32 C -0.1168(3) 0.0955(3) 0.15784(6) 0.0679(16) Uani 1 1 d . . .
H32 H -0.0906 0.0723 0.1525 0.082 Uiso 1 1 calc R . .
C33 C -0.1233(3) 0.0842(3) 0.17218(6) 0.0593(14) Uani 1 1 d . . .
C34 C -0.1610(3) 0.1183(3) 0.17989(6) 0.0580(14) Uani 1 1 d . . .
H34 H -0.1643 0.1126 0.1897 0.070 Uiso 1 1 calc R . .
C35 C -0.1950(3) 0.1619(3) 0.17325(6) 0.0597(14) Uani 1 1 d . . .
C36 C -0.1871(3) 0.1733(3) 0.15921(6) 0.0637(15) Uani 1 1 d . . .
H36 H -0.2083 0.2039 0.1548 0.076 Uiso 1 1 calc R . .
C37 C -0.0751(3) -0.0063(3) 0.17269(7) 0.0703(17) Uani 1 1 d . . .
H37 H -0.0864 -0.0121 0.1632 0.084 Uiso 1 1 calc R . .
C38 C -0.0402(3) -0.0495(3) 0.17990(7) 0.0772(18) Uani 1 1 d . . .
C39 C 0.0118(4) -0.0695(4) 0.20008(8) 0.087(2) Uani 1 1 d . . .
C40 C 0.0309(5) -0.1234(5) 0.19452(11) 0.119(4) Uani 1 1 d . . .
H40 H 0.0560 -0.1481 0.1998 0.143 Uiso 1 1 calc R . .
C41 C 0.0117(6) -0.1399(6) 0.18096(13) 0.141(5) Uani 1 1 d . . .
H41 H 0.0234 -0.1761 0.1770 0.169 Uiso 1 1 calc R . .
C42 C -0.0245(5) -0.1018(4) 0.17371(10) 0.109(3) Uani 1 1 d . . .
H42 H -0.0382 -0.1115 0.1646 0.131 Uiso 1 1 calc R . .
C43 C 0.0293(4) -0.0545(4) 0.21454(8) 0.088(2) Uani 1 1 d . . .
H43A H 0.0380 -0.0126 0.2151 0.132 Uiso 1 1 calc R . .
H43B H 0.0641 -0.0769 0.2171 0.132 Uiso 1 1 calc R . .
H43C H -0.0026 -0.0640 0.2210 0.132 Uiso 1 1 calc R . .
C44 C -0.2846(3) 0.2095(3) 0.17580(7) 0.0664(15) Uani 1 1 d . . .
H44 H -0.2933 0.1989 0.1664 0.080 Uiso 1 1 calc R . .
C45 C -0.3261(3) 0.2436(3) 0.18392(7) 0.0649(15) Uani 1 1 d . . .
C46 C -0.3450(3) 0.2881(3) 0.20516(7) 0.0733(17) Uani 1 1 d . . .
C47 C -0.4011(4) 0.3003(4) 0.20084(9) 0.085(2) Uani 1 1 d . . .
H47 H -0.4269 0.3205 0.2070 0.102 Uiso 1 1 calc R . .
C48 C -0.4201(4) 0.2840(4) 0.18795(9) 0.089(2) Uani 1 1 d . . .
H48 H -0.4588 0.2927 0.1850 0.106 Uiso 1 1 calc R . .
C49 C -0.3822(3) 0.2545(4) 0.17916(9) 0.084(2) Uani 1 1 d . . .
H49 H -0.3942 0.2422 0.1701 0.101 Uiso 1 1 calc R . .
C50 C -0.3230(4) 0.3054(4) 0.21939(7) 0.089(2) Uani 1 1 d . . .
H50A H -0.3202 0.2707 0.2253 0.133 Uiso 1 1 calc R . .
H50B H -0.3502 0.3334 0.2236 0.133 Uiso 1 1 calc R . .
H50C H -0.2844 0.3235 0.2185 0.133 Uiso 1 1 calc R . .
C51 C 0.5972(3) 0.4804(3) 0.06106(7) 0.0680(16) Uani 1 1 d . . .
C52 C 0.5494(3) 0.4691(3) 0.04006(8) 0.0729(17) Uani 1 1 d . . .
C53 C 0.5380(4) 0.4112(4) 0.04305(9) 0.085(2) Uani 1 1 d . . .
H53 H 0.5164 0.3879 0.0366 0.103 Uiso 1 1 calc R . .
C54 C 0.5583(4) 0.3871(4) 0.05553(9) 0.095(3) Uani 1 1 d . . .
H54 H 0.5518 0.3470 0.0576 0.114 Uiso 1 1 calc R . .
C55 C 0.5883(4) 0.4228(3) 0.06485(8) 0.082(2) Uani 1 1 d . . .
H55 H 0.6021 0.4081 0.0735 0.099 Uiso 1 1 calc R . .
C56 C 0.5288(3) 0.4965(4) 0.02695(8) 0.085(2) Uani 1 1 d . . .
H56A H 0.5066 0.5319 0.0292 0.127 Uiso 1 1 calc R . .
H56B H 0.5036 0.4690 0.0219 0.127 Uiso 1 1 calc R . .
H56C H 0.5624 0.5067 0.0211 0.127 Uiso 1 1 calc R . .
C57 C 0.6266(3) 0.5220(3) 0.07046(7) 0.0669(15) Uani 1 1 d . . .
H57 H 0.6403 0.5093 0.0793 0.080 Uiso 1 1 calc R . .
C58 C 0.6578(2) 0.6152(3) 0.07645(6) 0.0571(13) Uani 1 1 d . . .
C59 C 0.6903(2) 0.6624(3) 0.07137(6) 0.0552(13) Uani 1 1 d . . .
H59 H 0.6971 0.6663 0.0616 0.066 Uiso 1 1 calc R . .
C60 C 0.7124(2) 0.7029(3) 0.08045(7) 0.0593(14) Uani 1 1 d . . .
C61 C 0.7006(2) 0.7001(3) 0.09488(7) 0.0588(13) Uani 1 1 d . . .
H61 H 0.7145 0.7295 0.1011 0.071 Uiso 1 1 calc R . .
C62 C 0.6681(2) 0.6531(3) 0.09987(6) 0.0583(13) Uani 1 1 d . . .
C63 C 0.6467(2) 0.6113(3) 0.09071(6) 0.0580(13) Uani 1 1 d . . .
H63 H 0.6241 0.5797 0.0942 0.070 Uiso 1 1 calc R . .
C64 C 0.7741(3) 0.7865(3) 0.08190(8) 0.0704(17) Uani 1 1 d . . .
H64 H 0.7811 0.7784 0.0915 0.084 Uiso 1 1 calc R . .
C65 C 0.7979(3) 0.8384(3) 0.07537(9) 0.0770(19) Uani 1 1 d . . .
C66 C 0.8023(3) 0.8933(3) 0.05504(10) 0.083(2) Uani 1 1 d . . .
C67 C 0.8348(4) 0.9367(4) 0.06188(11) 0.093(2) Uani 1 1 d . . .
H67 H 0.8465 0.9709 0.0570 0.111 Uiso 1 1 calc R . .
C68 C 0.8493(4) 0.9293(4) 0.07544(14) 0.110(3) Uani 1 1 d . . .
H68 H 0.8718 0.9582 0.0801 0.132 Uiso 1 1 calc R . .
C69 C 0.8313(4) 0.8791(3) 0.08269(10) 0.090(2) Uani 1 1 d . . .
H69 H 0.8415 0.8731 0.0922 0.108 Uiso 1 1 calc R . .
C70 C 0.7877(4) 0.8971(4) 0.03956(10) 0.099(3) Uani 1 1 d . . .
H70A H 0.8090 0.8666 0.0345 0.148 Uiso 1 1 calc R . .
H70B H 0.7991 0.9355 0.0360 0.148 Uiso 1 1 calc R . .
H70C H 0.7456 0.8915 0.0382 0.148 Uiso 1 1 calc R . .
C71 C 0.6513(2) 0.6518(2) 0.11507(6) 0.0557(13) Uani 1 1 d . . .
C72 C 0.6343(2) 0.7016(3) 0.12168(6) 0.0568(13) Uani 1 1 d . . .
H72 H 0.6350 0.7377 0.1168 0.068 Uiso 1 1 calc R . .
C73 C 0.6154(3) 0.6999(2) 0.13592(6) 0.0558(13) Uani 1 1 d . . .
C74 C 0.6160(3) 0.6462(2) 0.14329(6) 0.0600(14) Uani 1 1 d . . .
C75 C 0.6335(4) 0.5954(3) 0.13605(7) 0.0739(18) Uani 1 1 d . . .
H75 H 0.6339 0.5589 0.1408 0.089 Uiso 1 1 calc R . .
C76 C 0.6498(3) 0.5979(3) 0.12239(7) 0.0728(17) Uani 1 1 d . . .
H76 H 0.6604 0.5629 0.1177 0.087 Uiso 1 1 calc R . .
C77 C 0.5952(3) 0.7506(2) 0.14303(6) 0.0632(15) Uani 1 1 d . . .
H77 H 0.5922 0.7865 0.1381 0.076 Uiso 1 1 calc R . .
C78 C 0.5803(3) 0.7484(3) 0.15667(7) 0.0651(15) Uani 1 1 d . . .
H78 H 0.5678 0.7832 0.1612 0.078 Uiso 1 1 calc R . .
C79 C 0.5826(3) 0.6962(2) 0.16439(6) 0.0602(14) Uani 1 1 d . . .
C80 C 0.6003(3) 0.6454(3) 0.15746(6) 0.0632(15) Uani 1 1 d . . .
H80 H 0.6017 0.6096 0.1625 0.076 Uiso 1 1 calc R . .
C81 C 0.5716(3) 0.6957(2) 0.17955(6) 0.0596(14) Uani 1 1 d . . .
C82 C 0.5869(3) 0.7438(2) 0.18776(6) 0.0608(14) Uani 1 1 d . . .
H82 H 0.6005 0.7785 0.1834 0.073 Uiso 1 1 calc R . .
C83 C 0.5823(3) 0.7414(3) 0.20241(6) 0.0605(14) Uani 1 1 d . . .
C84 C 0.5638(3) 0.6906(3) 0.20905(6) 0.0640(15) Uani 1 1 d . . .
H84 H 0.5618 0.6886 0.2190 0.077 Uiso 1 1 calc R . .
C85 C 0.5481(3) 0.6425(3) 0.20076(6) 0.0610(14) Uani 1 1 d . . .
C86 C 0.5522(3) 0.6451(2) 0.18644(6) 0.0618(14) Uani 1 1 d . . .
H86 H 0.5417 0.6118 0.1811 0.074 Uiso 1 1 calc R . .
C87 C 0.5868(3) 0.8005(3) 0.22249(7) 0.0725(17) Uani 1 1 d . . .
H87 H 0.5609 0.7746 0.2272 0.087 Uiso 1 1 calc R . .
C88 C 0.6109(3) 0.8513(3) 0.22956(7) 0.0764(18) Uani 1 1 d . . .
C89 C 0.6652(4) 0.9355(4) 0.22751(9) 0.091(2) Uani 1 1 d . . .
C90 C 0.6618(5) 0.9430(5) 0.24221(11) 0.115(4) Uani 1 1 d . . .
H90 H 0.6817 0.9746 0.2465 0.138 Uiso 1 1 calc R . .
C91 C 0.6309(5) 0.9062(6) 0.25003(10) 0.128(4) Uani 1 1 d . . .
H91 H 0.6267 0.9139 0.2597 0.154 Uiso 1 1 calc R . .
C92 C 0.6045(4) 0.8564(5) 0.24429(9) 0.105(3) Uani 1 1 d . . .
H92 H 0.5841 0.8285 0.2498 0.126 Uiso 1 1 calc R . .
C93 C 0.6938(4) 0.9791(4) 0.21765(10) 0.101(3) Uani 1 1 d . . .
H93A H 0.7133 0.9581 0.2100 0.151 Uiso 1 1 calc R . .
H93B H 0.7226 1.0023 0.2228 0.151 Uiso 1 1 calc R . .
H93C H 0.6639 1.0051 0.2137 0.151 Uiso 1 1 calc R . .
C94 C 0.5152(3) 0.5827(3) 0.21922(7) 0.0731(17) Uani 1 1 d . . .
H94 H 0.5161 0.6152 0.2254 0.088 Uiso 1 1 calc R . .
C95 C 0.4962(3) 0.5243(4) 0.22419(8) 0.079(2) Uani 1 1 d . . .
C96 C 0.4720(3) 0.4293(3) 0.21717(10) 0.085(2) Uani 1 1 d . . .
C97 C 0.4598(4) 0.4160(5) 0.23125(12) 0.115(4) Uani 1 1 d . . .
H97 H 0.4468 0.3779 0.2336 0.138 Uiso 1 1 calc R . .
C98 C 0.4663(4) 0.4574(5) 0.24169(11) 0.120(4) Uani 1 1 d . . .
H98 H 0.4579 0.4478 0.2511 0.144 Uiso 1 1 calc R . .
C99 C 0.4854(4) 0.5136(5) 0.23814(9) 0.102(3) Uani 1 1 d . . .
H99 H 0.4907 0.5430 0.2450 0.122 Uiso 1 1 calc R . .
C100 C 0.4647(4) 0.3876(3) 0.20559(11) 0.100(3) Uani 1 1 d . . .
H10A H 0.4946 0.3948 0.1985 0.150 Uiso 1 1 calc R . .
H10B H 0.4259 0.3925 0.2014 0.150 Uiso 1 1 calc R . .
H10C H 0.4687 0.3477 0.2091 0.150 Uiso 1 1 calc R . .
N1 N 0.0646(2) 0.0181(2) 0.02965(5) 0.0590(11) Uani 1 1 d . . .
N2 N -0.0045(2) 0.0996(2) 0.04060(5) 0.0589(11) Uani 1 1 d . . .
N3 N -0.1364(2) 0.2707(2) 0.04247(5) 0.0590(11) Uani 1 1 d . . .
N4 N -0.2105(2) 0.3502(2) 0.03245(5) 0.0585(11) Uani 1 1 d . . .
N5 N -0.0907(2) 0.0402(2) 0.17931(5) 0.0596(11) Uani 1 1 d . . .
N6 N -0.0212(2) -0.0336(3) 0.19288(6) 0.0673(13) Uani 1 1 d . . .
N7 N -0.2352(2) 0.1937(2) 0.18145(5) 0.0555(11) Uani 1 1 d . . .
N8 N -0.3070(2) 0.2603(2) 0.19672(5) 0.0614(12) Uani 1 1 d . . .
N9 N 0.5785(2) 0.5033(2) 0.04903(5) 0.0625(12) Uani 1 1 d . . .
N10 N 0.6336(2) 0.5754(2) 0.06667(5) 0.0589(11) Uani 1 1 d . . .
N11 N 0.7433(2) 0.7520(2) 0.07443(6) 0.0610(12) Uani 1 1 d . . .
N12 N 0.7848(2) 0.8455(2) 0.06173(7) 0.0714(14) Uani 1 1 d . . .
N13 N 0.6016(2) 0.7918(2) 0.20968(5) 0.0628(12) Uani 1 1 d . . .
N14 N 0.6402(3) 0.8889(2) 0.22162(6) 0.0711(14) Uani 1 1 d . . .
N15 N 0.5303(2) 0.5879(2) 0.20651(5) 0.0648(13) Uani 1 1 d . . .
N16 N 0.4906(3) 0.4831(2) 0.21383(7) 0.0722(14) Uani 1 1 d . . .
F1 F 0.3766(5) 0.1771(3) 0.01230(8) 0.188(4) Uani 1 1 d . . .
F2 F 0.4455(3) 0.1098(2) -0.01090(6) 0.1224(19) Uani 1 1 d . . .
F3 F 0.4679(3) 0.1419(4) 0.01020(7) 0.156(3) Uani 1 1 d . . .
F4 F 0.3904(2) 0.0829(3) 0.00752(6) 0.1193(19) Uani 1 1 d . . .
F5 F 0.3567(3) 0.1435(3) -0.00893(7) 0.134(2) Uani 1 1 d . . .
F6 F 0.4328(2) 0.2044(2) -0.00589(4) 0.0963(13) Uani 1 1 d . . .
F7 F 0.2851(3) 0.1326(3) 0.11081(6) 0.1206(19) Uani 1 1 d . . .
F8 F 0.3057(5) 0.0695(4) 0.09392(7) 0.190(4) Uani 1 1 d . . .
F9 F 0.3692(5) 0.0274(3) 0.10655(9) 0.183(4) Uani 1 1 d . . .
F10 F 0.3723(4) 0.1206(3) 0.10318(12) 0.195(4) Uani 1 1 d . . .
F11 F 0.3507(5) 0.0860(4) 0.12385(8) 0.185(4) Uani 1 1 d . . .
F12 F 0.2808(4) 0.0372(3) 0.11479(10) 0.174(3) Uani 1 1 d . . .
F13 F 0.8185(2) 0.1332(3) 0.03647(8) 0.148(3) Uani 1 1 d . A .
F14 F 0.8054(2) 0.0209(2) 0.01752(5) 0.1060(16) Uani 1 1 d . A .
F15 F 0.7669(4) 0.0383(5) 0.03822(10) 0.089(3) Uani 0.50 1 d PD A 1
F16 F 0.7548(5) 0.1047(7) 0.02121(14) 0.128(8) Uani 0.50 1 d PD A 1
F17 F 0.8515(5) 0.1075(4) 0.01736(10) 0.104(4) Uani 0.50 1 d PD A 1
F18 F 0.8633(4) 0.0406(5) 0.03419(13) 0.106(3) Uani 0.50 1 d PD A 1
F15A F 0.8039(5) 0.1111(6) 0.01086(13) 0.124(4) Uani 0.50 1 d PD A 2
F16A F 0.7504(5) 0.0803(8) 0.02883(16) 0.149(9) Uani 0.50 1 d PD A 2
F17A F 0.8314(6) 0.0520(7) 0.03983(10) 0.148(6) Uani 0.50 1 d PD A 2
F18A F 0.8847(4) 0.0836(5) 0.02189(10) 0.093(3) Uani 0.50 1 d PD A 2
F19 F 0.0000 0.7500 -0.01078(9) 0.191(5) Uani 1 2 d S . .
F20 F -0.0318(2) 0.6886(3) 0.00538(8) 0.134(2) Uani 1 1 d . . .
F21 F 0.0000 0.7500 0.02193(7) 0.138(3) Uani 1 2 d S . .
F22 F 0.0604(2) 0.7177(3) 0.00602(8) 0.133(2) Uani 1 1 d . . .
F23 F 0.8728(4) 0.7628(5) 0.10287(13) 0.206(3) Uani 0.50 1 d PD . .
F24 F 0.9192(4) 0.7037(6) 0.11612(12) 0.206(3) Uani 0.50 1 d PD . .
F25 F 0.9178(5) 0.6339(6) 0.09906(14) 0.206(3) Uani 0.50 1 d PD . .
F26 F 0.8702(4) 0.6982(6) 0.08559(12) 0.206(3) Uani 0.50 1 d PD . .
F28 F 0.8342(5) 0.6741(6) 0.10668(13) 0.206(3) Uani 0.50 1 d PD . .
F27 F 0.9566(5) 0.7227(7) 0.09490(14) 0.206(3) Uani 0.50 1 d PD . .
P1 P 0.41098(11) 0.14269(11) 0.00099(2) 0.0931(6) Uani 1 1 d . . .
P2 P 0.32811(15) 0.08050(11) 0.10930(3) 0.1100(8) Uani 1 1 d . . .
P3 P 0.81249(9) 0.07785(9) 0.02672(2) 0.0783(5) Uani 1 1 d . . .
P4 P 0.0000 0.7500 0.00610(2) 0.0691(6) Uani 1 2 d S . .
P5 P 0.8956(3) 0.7011(4) 0.10071(9) 0.206(3) Uani 0.50 1 d PD . .
Cu1 Cu 0.02776(4) 0.02392(4) 0.048909(8) 0.0580(2) Uani 1 1 d . . .
Cu2 Cu -0.20787(4) 0.30952(4) 0.051080(8) 0.0615(3) Uani 1 1 d . . .
Cu3 Cu 0.60301(4) 0.59092(4) 0.047364(9) 0.0619(3) Uani 1 1 d . . .
Cu4 Cu 0.73954(4) 0.77555(4) 0.054170(11) 0.0677(3) Uani 1 1 d . . .
N1A N -0.3033(7) 0.2911(7) 0.14845(14) 0.196(3) Uani 1 1 d D . .
C1A C -0.3187(8) 0.2719(8) 0.13834(16) 0.196(3) Uani 1 1 d D . .
C2A C -0.3122(8) 0.2404(8) 0.12388(14) 0.196(3) Uani 1 1 d D . .
H2A1 H -0.3456 0.2503 0.1179 0.294 Uiso 1 1 calc R . .
H2A2 H -0.3111 0.1980 0.1253 0.294 Uiso 1 1 calc R . .
H2A3 H -0.2760 0.2530 0.1194 0.294 Uiso 1 1 calc R . .
N2A N 0.7806(9) 0.7740(9) 0.11957(19) 0.128(6) Uiso 0.50 1 d PD . .
C3A C 0.7728(14) 0.7581(13) 0.1306(2) 0.163(10) Uiso 0.50 1 d PD . .
C4A C 0.7527(11) 0.7596(12) 0.14621(19) 0.135(8) Uiso 0.50 1 d PD . .
H4A1 H 0.7122 0.7459 0.1469 0.203 Uiso 0.50 1 calc PR . .
H4A2 H 0.7552 0.7997 0.1497 0.203 Uiso 0.50 1 calc PR . .
H4A3 H 0.7780 0.7342 0.1518 0.203 Uiso 0.50 1 calc PR . .
N3A N 0.2016(7) -0.0490(7) 0.09108(13) 0.196(3) Uani 1 1 d D . .
C5A C 0.1989(8) -0.0528(9) 0.07904(14) 0.196(3) Uani 1 1 d D . .
C6A C 0.2128(8) -0.0404(8) 0.06393(13) 0.196(3) Uani 1 1 d D . .
H6A1 H 0.2285 -0.0757 0.0595 0.294 Uiso 1 1 calc R . .
H6A2 H 0.2418 -0.0090 0.0634 0.294 Uiso 1 1 calc R . .
H6A3 H 0.1771 -0.0283 0.0591 0.294 Uiso 1 1 calc RD . .
N4A N 0.697(2) 0.5917(19) 0.1877(4) 0.251(17) Uiso 0.50 1 d PD B 1
C7A C 0.724(2) 0.628(2) 0.1836(4) 0.219(17) Uiso 0.50 1 d PD B 1
C8A C 0.759(3) 0.684(2) 0.1813(6) 0.35(3) Uiso 0.50 1 d PD B 1
H8A1 H 0.7319 0.7172 0.1804 0.521 Uiso 0.50 1 d PR B 1
H8A2 H 0.7805 0.6794 0.1725 0.521 Uiso 0.50 1 d PR B 1
H8A3 H 0.7869 0.6926 0.1889 0.521 Uiso 0.50 1 d PR B 1
N5A N 0.0000 -0.2500 0.20194(18) 0.167(6) Uiso 1 2 d SD . .
C9A C 0.0086(12) -0.2377(10) 0.21310(18) 0.114(6) Uiso 0.50 1 d PD . .
C10A C 0.0240(13) -0.2077(12) 0.2269(2) 0.159(10) Uiso 0.50 1 d PD . .
H10D H 0.0503 -0.1748 0.2251 0.238 Uiso 0.50 1 calc PR . .
H10E H 0.0433 -0.2358 0.2331 0.238 Uiso 0.50 1 calc PR . .
H10F H -0.0118 -0.1934 0.2314 0.238 Uiso 0.50 1 calc PR . .
N6A N 0.1647(5) -0.1439(6) 0.21344(14) 0.089(4) Uiso 0.50 1 d PD . .
C11A C 0.2062(5) -0.1276(6) 0.21786(15) 0.077(4) Uiso 0.50 1 d PD . .
C12A C 0.2601(6) -0.1027(7) 0.22519(17) 0.091(4) Uiso 0.50 1 d PD . .
H12A H 0.2557 -0.0603 0.2263 0.136 Uiso 0.50 1 calc PR . .
H12B H 0.2949 -0.1109 0.2196 0.136 Uiso 0.50 1 calc PR . .
H12C H 0.2643 -0.1208 0.2344 0.136 Uiso 0.50 1 calc PR . .

loop_
_atom_site_aniso_label
_atom_site_aniso_U_11
_atom_site_aniso_U_22
_atom_site_aniso_U_33
_atom_site_aniso_U_23
_atom_site_aniso_U_13
_atom_site_aniso_U_12
C1 0.085(4) 0.069(4) 0.051(3) 0.000(3) 0.013(3) 0.008(3)
C2 0.072(4) 0.064(4) 0.065(4) 0.003(3) 0.014(3) 0.008(3)
C3 0.104(6) 0.083(5) 0.064(4) -0.010(3) 0.022(4) 0.021(4)
C4 0.167(9) 0.108(6) 0.055(4) 0.009(4) 0.037(5) 0.043(6)
C5 0.147(8) 0.095(5) 0.053(4) 0.013(4) 0.032(4) 0.046(5)
C6 0.091(5) 0.090(5) 0.085(5) 0.014(4) 0.026(4) 0.034(4)
C7 0.069(4) 0.075(4) 0.052(3) 0.013(3) 0.013(3) 0.016(3)
C8 0.055(3) 0.075(4) 0.051(3) 0.007(3) 0.012(2) 0.014(3)
C9 0.054(3) 0.067(3) 0.044(3) 0.003(2) 0.006(2) 0.004(3)
C10 0.054(3) 0.081(4) 0.050(3) 0.006(3) 0.005(2) 0.013(3)
C11 0.069(4) 0.103(5) 0.051(3) 0.007(3) 0.010(3) 0.029(4)
C12 0.097(5) 0.109(6) 0.048(3) 0.017(3) 0.017(3) 0.045(4)
C13 0.076(4) 0.105(5) 0.044(3) 0.014(3) 0.015(3) 0.039(4)
C14 0.073(4) 0.076(4) 0.054(3) 0.002(3) 0.014(3) 0.020(3)
C15 0.081(4) 0.070(4) 0.052(3) 0.000(3) 0.007(3) 0.015(3)
C16 0.071(4) 0.077(4) 0.058(3) -0.008(3) -0.002(3) 0.009(3)
C17 0.095(5) 0.098(5) 0.061(4) 0.006(4) -0.003(4) 0.036(4)
C18 0.148(8) 0.121(7) 0.048(4) 0.017(4) 0.002(4) 0.049(6)
C19 0.135(7) 0.098(6) 0.051(4) 0.013(3) 0.026(4) 0.048(5)
C20 0.083(5) 0.094(5) 0.074(4) -0.003(4) 0.006(4) 0.029(4)
C21 0.091(5) 0.126(7) 0.067(4) 0.011(4) 0.028(4) 0.046(5)
C22 0.111(6) 0.093(5) 0.069(4) 0.016(4) 0.027(4) 0.031(5)
C23 0.109(6) 0.104(6) 0.065(4) 0.013(4) 0.013(4) 0.023(5)
C24 0.082(5) 0.089(5) 0.072(4) 0.005(4) 0.005(3) 0.028(4)
C25 0.133(7) 0.062(4) 0.095(5) 0.011(4) 0.059(5) 0.023(4)
C26 0.151(8) 0.086(5) 0.070(5) 0.012(4) 0.033(5) 0.032(5)
C27 0.072(4) 0.096(5) 0.062(4) 0.011(4) 0.013(3) 0.013(4)
C28 0.088(5) 0.100(5) 0.054(4) 0.009(3) 0.010(3) 0.003(4)
C29 0.156(9) 0.099(6) 0.066(5) 0.017(4) 0.032(5) 0.013(6)
C30 0.194(11) 0.094(6) 0.071(5) 0.012(4) 0.037(6) 0.027(7)
C31 0.082(4) 0.081(4) 0.048(3) 0.013(3) 0.000(3) -0.008(3)
C32 0.080(4) 0.076(4) 0.047(3) 0.000(3) 0.006(3) -0.011(3)
C33 0.068(4) 0.066(3) 0.044(3) 0.004(2) -0.006(2) -0.014(3)
C34 0.075(4) 0.060(3) 0.039(3) 0.001(2) -0.003(2) -0.014(3)
C35 0.068(4) 0.062(3) 0.049(3) 0.009(2) -0.007(3) -0.014(3)
C36 0.079(4) 0.064(4) 0.048(3) 0.008(3) 0.000(3) 0.004(3)
C37 0.082(4) 0.078(4) 0.051(3) -0.008(3) -0.002(3) 0.001(3)
C38 0.087(5) 0.083(5) 0.061(4) -0.018(3) -0.001(3) 0.005(4)
C39 0.093(5) 0.092(5) 0.076(5) -0.003(4) -0.006(4) 0.004(4)
C40 0.129(8) 0.125(8) 0.105(7) -0.019(6) -0.023(6) 0.055(7)
C41 0.158(11) 0.128(9) 0.137(9) -0.039(7) -0.023(8) 0.061(8)
C42 0.137(8) 0.106(7) 0.085(6) -0.020(5) -0.019(5) 0.049(6)
C43 0.087(5) 0.099(6) 0.079(5) 0.000(4) -0.027(4) 0.004(4)
C44 0.078(4) 0.066(4) 0.055(3) 0.001(3) -0.006(3) -0.008(3)
C45 0.068(4) 0.065(4) 0.062(3) 0.002(3) -0.007(3) -0.004(3)
C46 0.081(4) 0.073(4) 0.066(4) 0.005(3) 0.007(3) 0.011(3)
C47 0.076(5) 0.088(5) 0.093(5) 0.000(4) 0.008(4) 0.013(4)
C48 0.067(4) 0.095(6) 0.103(6) 0.001(4) -0.002(4) 0.011(4)
C49 0.076(5) 0.089(5) 0.087(5) -0.001(4) -0.015(4) -0.001(4)
C50 0.118(6) 0.091(5) 0.058(4) -0.003(3) -0.005(4) 0.026(5)
C51 0.068(4) 0.067(4) 0.069(4) -0.009(3) 0.013(3) -0.001(3)
C52 0.065(4) 0.078(4) 0.075(4) -0.017(3) 0.014(3) 0.004(3)
C53 0.087(5) 0.085(5) 0.084(5) -0.030(4) 0.013(4) -0.012(4)
C54 0.127(7) 0.065(4) 0.093(6) -0.021(4) 0.023(5) -0.012(4)
C55 0.103(6) 0.070(4) 0.074(4) -0.014(3) 0.005(4) -0.004(4)
C56 0.075(5) 0.095(5) 0.083(5) -0.018(4) 0.003(4) 0.001(4)
C57 0.067(4) 0.066(4) 0.068(4) -0.008(3) 0.007(3) 0.002(3)
C58 0.046(3) 0.062(3) 0.063(3) -0.008(3) 0.002(2) 0.008(2)
C59 0.045(3) 0.059(3) 0.062(3) 0.002(3) 0.005(2) 0.005(2)
C60 0.039(3) 0.066(3) 0.073(4) 0.006(3) 0.001(2) 0.006(2)
C61 0.045(3) 0.060(3) 0.071(4) 0.003(3) -0.004(2) 0.001(2)
C62 0.048(3) 0.060(3) 0.067(3) 0.000(3) -0.005(2) 0.006(2)
C63 0.049(3) 0.059(3) 0.067(3) -0.001(3) 0.003(2) 0.004(2)
C64 0.047(3) 0.069(4) 0.095(5) 0.003(3) 0.000(3) -0.004(3)
C65 0.053(3) 0.074(4) 0.104(6) 0.005(4) 0.003(3) -0.003(3)
C66 0.066(4) 0.067(4) 0.117(6) 0.018(4) 0.015(4) -0.002(3)
C67 0.078(5) 0.079(5) 0.121(7) 0.013(5) 0.010(5) -0.016(4)
C68 0.091(6) 0.075(5) 0.163(10) -0.009(6) 0.004(6) -0.029(4)
C69 0.081(5) 0.073(5) 0.116(6) -0.002(4) -0.004(4) -0.021(4)
C70 0.081(5) 0.088(5) 0.126(7) 0.030(5) 0.005(5) -0.014(4)
C71 0.055(3) 0.054(3) 0.058(3) 0.001(2) -0.008(2) 0.001(2)
C72 0.056(3) 0.053(3) 0.062(3) 0.002(2) -0.008(2) -0.006(2)
C73 0.063(3) 0.045(3) 0.059(3) 0.000(2) -0.008(3) -0.009(2)
C74 0.075(4) 0.044(3) 0.061(3) -0.006(2) -0.007(3) 0.000(3)
C75 0.108(5) 0.043(3) 0.071(4) 0.003(3) -0.004(4) 0.000(3)
C76 0.093(5) 0.059(4) 0.066(4) -0.007(3) -0.002(3) 0.001(3)
C77 0.086(4) 0.042(3) 0.062(3) 0.005(2) -0.001(3) 0.000(3)
C78 0.082(4) 0.043(3) 0.069(4) 0.003(3) -0.003(3) -0.003(3)
C79 0.076(4) 0.048(3) 0.057(3) -0.001(2) -0.012(3) -0.005(3)
C80 0.085(4) 0.046(3) 0.058(3) 0.001(2) -0.006(3) -0.007(3)
C81 0.071(4) 0.048(3) 0.060(3) 0.000(2) -0.009(3) -0.006(3)
C82 0.083(4) 0.042(3) 0.058(3) 0.000(2) -0.008(3) -0.009(3)
C83 0.071(4) 0.050(3) 0.060(3) -0.007(2) -0.009(3) -0.004(3)
C84 0.078(4) 0.061(3) 0.052(3) 0.001(3) -0.005(3) -0.006(3)
C85 0.067(4) 0.051(3) 0.064(3) 0.002(3) -0.013(3) -0.007(3)
C86 0.079(4) 0.045(3) 0.061(3) 0.002(2) -0.011(3) -0.005(3)
C87 0.085(5) 0.070(4) 0.063(4) -0.012(3) -0.003(3) -0.010(3)
C88 0.084(5) 0.077(4) 0.069(4) -0.024(3) 0.005(3) -0.008(4)
C89 0.081(5) 0.088(5) 0.103(6) -0.045(5) -0.001(4) -0.009(4)
C90 0.106(7) 0.138(8) 0.102(7) -0.073(7) 0.009(5) -0.018(6)
C91 0.135(9) 0.171(11) 0.080(6) -0.064(7) 0.022(6) -0.029(8)
C92 0.108(6) 0.130(8) 0.078(5) -0.048(5) 0.014(4) -0.020(5)
C93 0.104(6) 0.072(5) 0.125(7) -0.036(5) -0.013(5) -0.026(4)
C94 0.084(4) 0.074(4) 0.061(4) 0.013(3) -0.014(3) -0.013(3)
C95 0.072(4) 0.087(5) 0.079(5) 0.033(4) -0.019(3) -0.012(4)
C96 0.053(4) 0.075(5) 0.127(7) 0.036(5) -0.008(4) 0.003(3)
C97 0.080(5) 0.122(8) 0.144(9) 0.089(7) -0.032(5) -0.024(5)
C98 0.112(7) 0.149(9) 0.099(7) 0.074(7) -0.043(6) -0.047(7)
C99 0.099(6) 0.131(7) 0.074(5) 0.037(5) -0.025(4) -0.030(5)
C100 0.079(5) 0.054(4) 0.169(9) 0.020(5) 0.021(5) 0.000(3)
N1 0.058(3) 0.066(3) 0.053(3) 0.001(2) 0.012(2) 0.000(2)
N2 0.054(3) 0.076(3) 0.047(2) 0.005(2) 0.007(2) 0.005(2)
N3 0.064(3) 0.066(3) 0.047(2) 0.002(2) 0.000(2) 0.009(2)
N4 0.062(3) 0.062(3) 0.051(3) -0.002(2) -0.002(2) 0.012(2)
N5 0.065(3) 0.063(3) 0.050(3) -0.005(2) 0.002(2) -0.008(2)
N6 0.066(3) 0.076(3) 0.060(3) -0.003(2) -0.006(2) -0.003(3)
N7 0.067(3) 0.053(3) 0.046(2) 0.0065(19) -0.001(2) -0.007(2)
N8 0.074(3) 0.058(3) 0.052(3) 0.007(2) -0.005(2) -0.001(2)
N9 0.050(3) 0.071(3) 0.066(3) -0.016(2) 0.009(2) 0.000(2)
N10 0.050(3) 0.063(3) 0.064(3) -0.002(2) 0.011(2) 0.002(2)
N11 0.042(2) 0.058(3) 0.083(3) 0.005(2) 0.007(2) -0.001(2)
N12 0.050(3) 0.066(3) 0.099(4) 0.006(3) 0.010(3) 0.000(2)
N13 0.070(3) 0.059(3) 0.059(3) -0.007(2) -0.011(2) -0.004(2)
N14 0.077(3) 0.065(3) 0.072(3) -0.025(3) -0.003(3) -0.005(3)
N15 0.075(3) 0.059(3) 0.060(3) 0.014(2) -0.016(2) -0.008(2)
N16 0.071(3) 0.057(3) 0.089(4) 0.024(3) -0.006(3) -0.004(2)
F1 0.278(10) 0.142(6) 0.143(6) 0.013(5) 0.121(7) 0.028(6)
F2 0.140(5) 0.102(4) 0.126(4) 0.016(3) 0.046(4) 0.008(3)
F3 0.157(6) 0.183(7) 0.128(5) 0.076(5) -0.043(4) -0.025(5)
F4 0.105(4) 0.130(4) 0.122(4) 0.063(3) 0.023(3) 0.021(3)
F5 0.110(4) 0.136(5) 0.157(5) 0.068(4) -0.016(4) -0.004(3)
F6 0.129(4) 0.093(3) 0.067(2) 0.010(2) 0.004(2) 0.008(3)
F7 0.143(5) 0.123(4) 0.096(3) -0.004(3) -0.015(3) 0.042(4)
F8 0.322(12) 0.141(6) 0.107(5) -0.028(4) -0.013(6) 0.059(7)
F9 0.294(11) 0.092(4) 0.162(6) 0.014(4) 0.044(7) 0.049(5)
F10 0.201(8) 0.109(5) 0.275(11) 0.036(6) 0.078(8) 0.008(5)
F11 0.235(10) 0.207(9) 0.112(5) -0.007(5) -0.043(5) 0.043(7)
F12 0.180(7) 0.123(5) 0.219(9) 0.003(5) 0.026(6) -0.024(5)
F13 0.074(3) 0.164(5) 0.206(6) -0.121(5) -0.030(3) 0.022(3)
F14 0.132(4) 0.093(3) 0.093(3) -0.031(2) 0.034(3) -0.020(3)
F15 0.088(7) 0.106(7) 0.073(5) -0.003(5) 0.015(4) -0.013(5)
F16 0.114(13) 0.137(14) 0.134(13) -0.063(10) -0.070(12) 0.059(11)
F17 0.133(10) 0.093(7) 0.087(7) -0.012(5) 0.055(7) -0.026(7)
F18 0.067(6) 0.115(8) 0.136(10) -0.009(7) -0.020(6) 0.018(5)
F15A 0.099(8) 0.155(10) 0.118(9) 0.043(8) -0.047(7) -0.002(7)
F16A 0.058(7) 0.17(2) 0.22(2) -0.090(16) 0.040(11) -0.044(10)
F17A 0.224(19) 0.168(13) 0.053(5) 0.011(6) 0.002(8) 0.063(13)
F18A 0.063(5) 0.107(8) 0.108(7) -0.042(6) -0.011(5) 0.010(5)
F19 0.216(12) 0.283(16) 0.075(5) 0.000 0.000 -0.045(11)
F20 0.088(3) 0.112(4) 0.202(7) -0.033(4) 0.023(4) -0.014(3)
F21 0.180(8) 0.185(8) 0.050(3) 0.000 0.000 0.071(7)
F22 0.069(3) 0.110(4) 0.219(7) -0.045(4) 0.034(3) 0.013(3)
F23 0.153(4) 0.270(6) 0.194(5) -0.149(5) -0.102(4) 0.130(5)
F24 0.153(4) 0.270(6) 0.194(5) -0.149(5) -0.102(4) 0.130(5)
F25 0.153(4) 0.270(6) 0.194(5) -0.149(5) -0.102(4) 0.130(5)
F26 0.153(4) 0.270(6) 0.194(5) -0.149(5) -0.102(4) 0.130(5)
F28 0.153(4) 0.270(6) 0.194(5) -0.149(5) -0.102(4) 0.130(5)
F27 0.153(4) 0.270(6) 0.194(5) -0.149(5) -0.102(4) 0.130(5)
P1 0.1043(16) 0.1043(16) 0.0708(12) 0.0270(11) 0.0117(11) 0.0174(12)
P2 0.144(2) 0.0828(15) 0.1037(18) 0.0077(12) 0.0012(16) 0.0138(15)
P3 0.0736(11) 0.0904(13) 0.0709(11) -0.0197(9) -0.0157(8) 0.0132(9)
P4 0.0599(13) 0.0936(17) 0.0538(12) 0.000 0.000 -0.0032(11)
P5 0.153(4) 0.270(6) 0.194(5) -0.149(5) -0.102(4) 0.130(5)
Cu1 0.0569(5) 0.0718(6) 0.0454(4) 0.0065(4) 0.0058(3) 0.0075(4)
Cu2 0.0628(5) 0.0767(6) 0.0451(4) -0.0033(4) 0.0019(3) 0.0118(4)
Cu3 0.0543(5) 0.0715(6) 0.0600(5) -0.0067(4) 0.0098(4) 0.0047(4)
Cu4 0.0484(5) 0.0734(6) 0.0812(6) 0.0058(5) 0.0100(4) 0.0007(4)
N1A 0.204(6) 0.228(7) 0.156(6) 0.013(6) -0.016(6) 0.064(5)
C1A 0.204(6) 0.228(7) 0.156(6) 0.013(6) -0.016(6) 0.064(5)
C2A 0.204(6) 0.228(7) 0.156(6) 0.013(6) -0.016(6) 0.064(5)
N3A 0.204(6) 0.228(7) 0.156(6) 0.013(6) -0.016(6) 0.064(5)
C5A 0.204(6) 0.228(7) 0.156(6) 0.013(6) -0.016(6) 0.064(5)
C6A 0.204(6) 0.228(7) 0.156(6) 0.013(6) -0.016(6) 0.064(5)

loop_
_atom_type_symbol
_atom_type_description
_atom_type_scat_dispersion_real
_atom_type_scat_dispersion_imag
_atom_type_scat_source
C C 0.0181 0.0091 'International Tables Vol C Tables 4.2.6.8 and 6.1.1.4'
H H 0.0000 0.0000 'International Tables Vol C Tables 4.2.6.8 and 6.1.1.4'
N N 0.0311 0.0180 'International Tables Vol C Tables 4.2.6.8 and 6.1.1.4'
F F 0.0727 0.0534 'International Tables Vol C Tables 4.2.6.8 and 6.1.1.4'
P P 0.2955 0.4335 'International Tables Vol C Tables 4.2.6.8 and 6.1.1.4'
Cu Cu -1.9646 0.5888 'International Tables Vol C Tables 4.2.6.8 and 6.1.1.4'
O O 0.0492 0.0322 'International Tables Vol C Tables 4.2.6.8 and 6.1.1.4'

loop_
_geom_angle_atom_site_label_1
_geom_angle_atom_site_label_2
_geom_angle_atom_site_label_3
_geom_angle
_geom_angle_site_symmetry_1
_geom_angle_site_symmetry_3
N1 C1 C5 122.1(6) . .
N1 C1 C7 115.6(5) . .
C5 C1 C7 122.3(6) . .
N1 C2 C3 120.5(6) . .
N1 C2 C6 116.7(6) . .
C3 C2 C6 122.8(6) . .
C4 C3 C2 120.4(7) . .
C4 C3 H3 119.8 . .
C2 C3 H3 119.8 . .
C3 C4 C5 118.5(7) . .
C3 C4 H4 120.8 . .
C5 C4 H4 120.8 . .
C1 C5 C4 118.7(7) . .
C1 C5 H5 120.7 . .
C4 C5 H5 120.7 . .
C2 C6 H6A 109.5 . .
C2 C6 H6B 109.5 . .
H6A C6 H6B 109.5 . .
C2 C6 H6C 109.5 . .
H6A C6 H6C 109.5 . .
H6B C6 H6C 109.5 . .
N2 C7 C1 118.4(6) . .
N2 C7 H7 120.8 . .
C1 C7 H7 120.8 . .
C13 C8 C9 120.5(5) . .
C13 C8 N2 115.5(5) . .
C9 C8 N2 123.9(5) . .
C8 C9 C10 119.2(5) . .
C8 C9 H9 120.4 . .
C10 C9 H9 120.4 . .
C11 C10 C9 120.0(6) . .
C11 C10 N3 117.0(5) . .
C9 C10 N3 122.6(5) . .
C10 C11 C12 121.2(6) . .
C10 C11 H11 119.4 . .
C12 C11 H11 119.4 . .
C13 C12 C11 117.0(6) . .
C13 C12 C21 120.4(6) . .
C11 C12 C21 122.5(6) . .
C8 C13 C12 122.0(6) . .
C8 C13 H13 119.0 . .
C12 C13 H13 119.0 . .
N3 C14 C15 119.4(5) . .
N3 C14 H14 120.3 . .
C15 C14 H14 120.3 . .
N4 C15 C19 122.4(6) . .
N4 C15 C14 114.9(5) . .
C19 C15 C14 122.6(6) . .
N4 C16 C17 121.4(6) . .
N4 C16 C20 116.9(6) . .
C17 C16 C20 121.7(6) . .
C18 C17 C16 119.9(7) . .
C18 C17 H17 120.0 . .
C16 C17 H17 120.0 . .
C17 C18 C19 119.3(7) . .
C17 C18 H18 120.4 . .
C19 C18 H18 120.4 . .
C15 C19 C18 118.5(7) . .
C15 C19 H19 120.8 . .
C18 C19 H19 120.8 . .
C16 C20 H20A 109.5 . .
C16 C20 H20B 109.5 . .
H20A C20 H20B 109.5 . .
C16 C20 H20C 109.5 . .
H20A C20 H20C 109.5 . .
H20B C20 H20C 109.5 . .
C26 C21 C22 118.1(7) . .
C26 C21 C12 122.7(9) . .
C22 C21 C12 119.1(8) . .
C23 C22 C21 120.9(8) . .
C23 C22 H22 119.5 . .
C21 C22 H22 119.5 . .
C22 C23 C24 118.9(8) . .
C22 C23 H23 120.5 . .
C24 C23 H23 120.5 . .
C25 C24 C23 122.3(7) . .
C25 C24 C27 118.3(7) . .
C23 C24 C27 119.4(7) . .
C30 C25 C24 121.7(8) . .
C30 C25 C26 121.3(7) . .
C24 C25 C26 116.9(7) . .
C21 C26 C25 122.8(8) . .
C21 C26 H26 118.6 . .
C25 C26 H26 118.6 . .
C28 C27 C24 119.5(7) . .
C28 C27 H27 120.2 . .
C24 C27 H27 120.2 . .
C27 C28 C29 119.4(7) . .
C27 C28 C31 121.1(7) . .
C29 C28 C31 119.4(7) . .
C30 C29 C28 121.0(9) . .
C30 C29 H29 119.5 . .
C28 C29 H29 119.5 . .
C29 C30 C25 119.8(9) . .
C29 C30 H30 120.1 . .
C25 C30 H30 120.1 . .
C32 C31 C36 119.9(6) . .
C32 C31 C28 120.7(7) . .
C36 C31 C28 119.3(6) . .
C31 C32 C33 121.0(6) . .
C31 C32 H32 119.5 . .
C33 C32 H32 119.5 . .
C34 C33 C32 119.1(6) . .
C34 C33 N5 118.1(5) . .
C32 C33 N5 122.7(6) . .
C33 C34 C35 120.2(5) . .
C33 C34 H34 119.9 . .
C35 C34 H34 119.9 . .
C36 C35 N7 121.9(6) . .
C36 C35 C34 119.9(6) . .
N7 C35 C34 118.1(5) . .
C35 C36 C31 119.7(6) . .
C35 C36 H36 120.1 . .
C31 C36 H36 120.1 . .
N5 C37 C38 118.9(6) . .
N5 C37 H37 120.6 . .
C38 C37 H37 120.6 . .
N6 C38 C42 122.5(7) . .
N6 C38 C37 115.3(6) . .
C42 C38 C37 122.1(7) . .
N6 C39 C40 121.8(8) . .
N6 C39 C43 120.1(7) . .
C40 C39 C43 118.0(8) . .
C39 C40 C41 118.7(9) . .
C39 C40 H40 120.6 . .
C41 C40 H40 120.6 . .
C42 C41 C40 118.2(9) . .
C42 C41 H41 120.9 . .
C40 C41 H41 120.9 . .
C38 C42 C41 119.1(9) . .
C38 C42 H42 120.5 . .
C41 C42 H42 120.5 . .
C39 C43 H43A 109.5 . .
C39 C43 H43B 109.5 . .
H43A C43 H43B 109.5 . .
C39 C43 H43C 109.5 . .
H43A C43 H43C 109.5 . .
H43B C43 H43C 109.5 . .
N7 C44 C45 119.6(6) . .
N7 C44 H44 120.2 . .
C45 C44 H44 120.2 . .
N8 C45 C49 123.0(7) . .
N8 C45 C44 115.0(6) . .
C49 C45 C44 121.9(6) . .
N8 C46 C47 121.2(7) . .
N8 C46 C50 116.8(7) . .
C47 C46 C50 122.0(7) . .
C48 C47 C46 121.0(7) . .
C48 C47 H47 119.5 . .
C46 C47 H47 119.5 . .
C47 C48 C49 118.9(7) . .
C47 C48 H48 120.6 . .
C49 C48 H48 120.6 . .
C45 C49 C48 118.1(7) . .
C45 C49 H49 121.0 . .
C48 C49 H49 121.0 . .
C46 C50 H50A 109.5 . .
C46 C50 H50B 109.5 . .
H50A C50 H50B 109.5 . .
C46 C50 H50C 109.5 . .
H50A C50 H50C 109.5 . .
H50B C50 H50C 109.5 . .
N9 C51 C55 123.6(6) . .
N9 C51 C57 114.7(6) . .
C55 C51 C57 121.6(7) . .
N9 C52 C53 121.5(7) . .
N9 C52 C56 117.1(7) . .
C53 C52 C56 121.4(7) . .
C52 C53 C54 119.6(7) . .
C52 C53 H53 120.2 . .
C54 C53 H53 120.2 . .
C55 C54 C53 118.7(8) . .
C55 C54 H54 120.6 . .
C53 C54 H54 120.6 . .
C51 C55 C54 117.8(8) . .
C51 C55 H55 121.1 . .
C54 C55 H55 121.1 . .
C52 C56 H56A 109.5 . .
C52 C56 H56B 109.5 . .
H56A C56 H56B 109.5 . .
C52 C56 H56C 109.5 . .
H56A C56 H56C 109.5 . .
H56B C56 H56C 109.5 . .
N10 C57 C51 120.0(6) . .
N10 C57 H57 120.0 . .
C51 C57 H57 120.0 . .
C63 C58 C59 119.2(5) . .
C63 C58 N10 122.3(5) . .
C59 C58 N10 118.4(5) . .
C60 C59 C58 120.0(6) . .
C60 C59 H59 120.0 . .
C58 C59 H59 120.0 . .
C59 C60 C61 121.4(6) . .
C59 C60 N11 117.1(6) . .
C61 C60 N11 121.3(6) . .
C62 C61 C60 118.2(6) . .
C62 C61 H61 120.9 . .
C60 C61 H61 120.9 . .
C63 C62 C61 120.4(6) . .
C63 C62 C71 120.4(5) . .
C61 C62 C71 118.9(5) . .
C62 C63 C58 120.7(6) . .
C62 C63 H63 119.6 . .
C58 C63 H63 119.6 . .
N11 C64 C65 118.3(7) . .
N11 C64 H64 120.8 . .
C65 C64 H64 120.8 . .
N12 C65 C69 121.8(7) . .
N12 C65 C64 115.6(7) . .
C69 C65 C64 122.6(8) . .
N12 C66 C67 121.2(8) . .
N12 C66 C70 116.7(7) . .
C67 C66 C70 122.0(7) . .
C68 C67 C66 119.4(8) . .
C68 C67 H67 120.3 . .
C66 C67 H67 120.3 . .
C67 C68 C69 120.3(9) . .
C67 C68 H68 119.9 . .
C69 C68 H68 119.9 . .
C65 C69 C68 117.5(9) . .
C65 C69 H69 121.3 . .
C68 C69 H69 121.3 . .
C66 C70 H70A 109.5 . .
C66 C70 H70B 109.5 . .
H70A C70 H70B 109.5 . .
C66 C70 H70C 109.5 . .
H70A C70 H70C 109.5 . .
H70B C70 H70C 109.5 . .
C72 C71 C76 119.5(6) . .
C72 C71 C62 120.4(5) . .
C76 C71 C62 120.0(5) . .
C71 C72 C73 120.4(5) . .
C71 C72 H72 119.8 . .
C73 C72 H72 119.8 . .
C74 C73 C77 118.2(5) . .
C74 C73 C72 119.6(5) . .
C77 C73 C72 122.2(5) . .
C80 C74 C75 122.5(6) . .
C80 C74 C73 119.2(5) . .
C75 C74 C73 118.3(6) . .
C76 C75 C74 121.0(6) . .
C76 C75 H75 119.5 . .
C74 C75 H75 119.5 . .
C75 C76 C71 121.1(6) . .
C75 C76 H76 119.5 . .
C71 C76 H76 119.5 . .
C78 C77 C73 121.0(5) . .
C78 C77 H77 119.5 . .
C73 C77 H77 119.5 . .
C77 C78 C79 121.9(6) . .
C77 C78 H78 119.0 . .
C79 C78 H78 119.0 . .
C80 C79 C78 118.0(6) . .
C80 C79 C81 120.6(5) . .
C78 C79 C81 121.2(5) . .
C79 C80 C74 121.5(5) . .
C79 C80 H80 119.3 . .
C74 C80 H80 119.3 . .
C82 C81 C86 117.8(6) . .
C82 C81 C79 120.3(5) . .
C86 C81 C79 121.5(5) . .
C81 C82 C83 120.7(5) . .
C81 C82 H82 119.7 . .
C83 C82 H82 119.7 . .
C84 C83 C82 120.8(5) . .
C84 C83 N13 123.5(6) . .
C82 C83 N13 115.6(5) . .
C83 C84 C85 118.4(6) . .
C83 C84 H84 120.8 . .
C85 C84 H84 120.8 . .
C86 C85 C84 120.8(6) . .
C86 C85 N15 116.2(5) . .
C84 C85 N15 122.9(6) . .
C85 C86 C81 121.6(5) . .
C85 C86 H86 119.2 . .
C81 C86 H86 119.2 . .
N13 C87 C88 117.8(7) . .
N13 C87 H87 121.1 . .
C88 C87 H87 121.1 . .
N14 C88 C92 124.3(7) . .
N14 C88 C87 116.4(6) . .
C92 C88 C87 119.3(7) . .
N14 C89 C90 119.4(9) . .
N14 C89 C93 116.6(7) . .
C90 C89 C93 123.9(8) . .
C91 C90 C89 120.7(8) . .
C91 C90 H90 119.6 . .
C89 C90 H90 119.6 . .
C90 C91 C92 121.6(8) . .
C90 C91 H91 119.2 . .
C92 C91 H91 119.2 . .
C91 C92 C88 114.3(9) . .
C91 C92 H92 122.9 . .
C88 C92 H92 122.9 . .
C89 C93 H93A 109.5 . .
C89 C93 H93B 109.5 . .
H93A C93 H93B 109.5 . .
C89 C93 H93C 109.5 . .
H93A C93 H93C 109.5 . .
H93B C93 H93C 109.5 . .
N15 C94 C95 118.1(7) . .
N15 C94 H94 120.9 . .
C95 C94 H94 120.9 . .
N16 C95 C99 124.0(7) . .
N16 C95 C94 114.5(6) . .
C99 C95 C94 121.5(8) . .
N16 C96 C97 119.2(9) . .
N16 C96 C100 116.9(8) . .
C97 C96 C100 123.8(8) . .
C98 C97 C96 121.4(8) . .
C98 C97 H97 119.3 . .
C96 C97 H97 119.3 . .
C97 C98 C99 119.2(9) . .
C97 C98 H98 120.4 . .
C99 C98 H98 120.4 . .
C95 C99 C98 117.0(10) . .
C95 C99 H99 121.5 . .
C98 C99 H99 121.5 . .
C96 C100 H10A 109.5 . .
C96 C100 H10B 109.5 . .
H10A C100 H10B 109.5 . .
C96 C100 H10C 109.5 . .
H10A C100 H10C 109.5 . .
H10B C100 H10C 109.5 . .
C1 N1 C2 119.7(5) . .
C1 N1 Cu1 111.3(4) . .
C2 N1 Cu1 127.5(4) . .
C7 N2 C8 121.0(5) . .
C7 N2 Cu1 111.9(4) . .
C8 N2 Cu1 127.1(4) . .
C14 N3 C10 122.4(5) . .
C14 N3 Cu2 111.2(4) . .
C10 N3 Cu2 126.5(4) . .
C16 N4 C15 118.5(5) . .
C16 N4 Cu2 129.1(4) . .
C15 N4 Cu2 111.9(4) . .
C37 N5 C33 119.6(5) . .
C37 N5 Cu2 112.2(4) . 12_666
C33 N5 Cu2 128.1(4) . 12_666
C39 N6 C38 119.6(7) . .
C39 N6 Cu2 129.4(5) . 12_666
C38 N6 Cu2 110.5(5) . 12_666
C44 N7 C35 118.6(5) . .
C44 N7 Cu1 112.9(4) . 15
C35 N7 Cu1 128.5(4) . 15
C46 N8 C45 117.9(6) . .
C46 N8 Cu1 130.5(4) . 15
C45 N8 Cu1 110.4(4) . 15
C51 N9 C52 118.8(6) . .
C51 N9 Cu3 110.9(4) . .
C52 N9 Cu3 130.2(5) . .
C57 N10 C58 118.3(6) . .
C57 N10 Cu3 112.7(4) . .
C58 N10 Cu3 129.0(4) . .
C64 N11 C60 121.9(6) . .
C64 N11 Cu4 113.3(5) . .
C60 N11 Cu4 124.7(4) . .
C66 N12 C65 119.8(7) . .
C66 N12 Cu4 129.0(6) . .
C65 N12 Cu4 111.2(4) . .
C87 N13 C83 120.7(6) . .
C87 N13 Cu3 112.3(4) . 12_766
C83 N13 Cu3 126.8(4) . 12_766
C88 N14 C89 119.6(7) . .
C88 N14 Cu3 110.7(4) . 12_766
C89 N14 Cu3 127.3(6) . 12_766
C94 N15 C85 122.0(6) . .
C94 N15 Cu4 112.4(5) . 15_565
C85 N15 Cu4 125.6(4) . 15_565
C96 N16 C95 119.2(7) . .
C96 N16 Cu4 128.3(6) . 15_565
C95 N16 Cu4 111.6(4) . 15_565
F1 P1 F5 90.8(5) . .
F1 P1 F3 92.0(6) . .
F5 P1 F3 176.7(4) . .
F1 P1 F4 90.7(4) . .
F5 P1 F4 90.7(3) . .
F3 P1 F4 90.9(3) . .
F1 P1 F2 177.8(4) . .
F5 P1 F2 88.1(4) . .
F3 P1 F2 89.0(4) . .
F4 P1 F2 91.2(3) . .
F1 P1 F6 89.8(4) . .
F5 P1 F6 89.3(3) . .
F3 P1 F6 89.0(3) . .
F4 P1 F6 179.5(4) . .
F2 P1 F6 88.3(3) . .
F10 P2 F11 94.6(7) . .
F10 P2 F7 89.7(4) . .
F11 P2 F7 94.0(4) . .
F10 P2 F9 90.2(5) . .
F11 P2 F9 90.8(5) . .
F7 P2 F9 175.2(5) . .
F10 P2 F12 176.5(6) . .
F11 P2 F12 88.9(6) . .
F7 P2 F12 91.0(5) . .
F9 P2 F12 88.9(5) . .
F10 P2 F8 87.2(6) . .
F11 P2 F8 175.5(5) . .
F7 P2 F8 90.1(4) . .
F9 P2 F8 85.1(5) . .
F12 P2 F8 89.3(6) . .
F17 P3 F16A 133.2(7) . .
F17 P3 F17A 123.0(7) . .
F16A P3 F17A 100.9(6) . .
F17 P3 F16 97.5(5) . .
F16A P3 F16 35.8(6) . .
F17A P3 F16 135.2(6) . .
F17 P3 F13 86.2(5) . .
F16A P3 F13 88.4(8) . .
F17A P3 F13 77.9(7) . .
F16 P3 F13 87.5(7) . .
F17 P3 F14 96.1(4) . .
F16A P3 F14 90.5(8) . .
F17A P3 F14 100.1(6) . .
F16 P3 F14 92.9(7) . .
F13 P3 F14 177.5(4) . .
F17 P3 F18 94.4(4) . .
F16A P3 F18 132.3(7) . .
F17A P3 F18 35.5(5) . .
F16 P3 F18 167.8(5) . .
F13 P3 F18 95.8(5) . .
F14 P3 F18 83.3(5) . .
F17 P3 F15A 46.2(5) . .
F16A P3 F15A 89.6(5) . .
F17A P3 F15A 169.2(6) . .
F16 P3 F15A 54.8(5) . .
F13 P3 F15A 100.1(6) . .
F14 P3 F15A 82.1(5) . .
F18 P3 F15A 135.5(5) . .
F17 P3 F18A 36.7(5) . .
F16A P3 F18A 170.0(7) . .
F17A P3 F18A 88.7(4) . .
F16 P3 F18A 134.2(5) . .
F13 P3 F18A 90.8(4) . .
F14 P3 F18A 90.7(4) . .
F18 P3 F18A 57.7(4) . .
F15A P3 F18A 80.7(4) . .
F17 P3 F15 177.1(5) . .
F16A P3 F15 49.4(6) . .
F17A P3 F15 55.2(6) . .
F16 P3 F15 84.9(4) . .
F13 P3 F15 95.5(5) . .
F14 P3 F15 82.1(4) . .
F18 P3 F15 83.0(4) . .
F15A P3 F15 135.5(4) . .
F18A P3 F15 140.7(4) . .
F21 P4 F22 90.3(3) . 6_464
F21 P4 F22 90.3(3) . .
F22 P4 F22 179.4(6) 6_464 .
F21 P4 F20 92.5(3) . 6_464
F22 P4 F20 89.2(3) 6_464 6_464
F22 P4 F20 90.7(3) . 6_464
F21 P4 F20 92.5(3) . .
F22 P4 F20 90.7(3) 6_464 .
F22 P4 F20 89.2(3) . .
F20 P4 F20 175.0(6) 6_464 .
F21 P4 F19 180.000(1) . .
F22 P4 F19 89.7(3) 6_464 .
F22 P4 F19 89.7(3) . .
F20 P4 F19 87.5(3) 6_464 .
F20 P4 F19 87.5(3) . .
F23 P5 F26 92.1(8) . .
F23 P5 F24 87.5(7) . .
F26 P5 F24 178.2(10) . .
F23 P5 F27 93.5(9) . .
F26 P5 F27 90.9(7) . .
F24 P5 F27 90.9(5) . .
F23 P5 F25 177.0(11) . .
F26 P5 F25 89.2(7) . .
F24 P5 F25 91.1(8) . .
F27 P5 F25 89.2(5) . .
F23 P5 F28 90.5(5) . .
F26 P5 F28 89.2(5) . .
F24 P5 F28 89.0(7) . .
F27 P5 F28 176.0(8) . .
F25 P5 F28 86.9(8) . .
N7 Cu1 N1 135.2(2) 12_666 .
N7 Cu1 N2 124.9(2) 12_666 .
N1 Cu1 N2 81.54(19) . .
N7 Cu1 N8 81.7(2) 12_666 12_666
N1 Cu1 N8 107.2(2) . 12_666
N2 Cu1 N8 132.7(2) . 12_666
N5 Cu2 N4 131.4(2) 15 .
N5 Cu2 N6 82.5(2) 15 15
N4 Cu2 N6 115.3(2) . 15
N5 Cu2 N3 123.4(2) 15 .
N4 Cu2 N3 82.42(19) . .
N6 Cu2 N3 127.9(2) 15 .
N10 Cu3 N13 131.2(2) . 15_565
N10 Cu3 N14 135.8(2) . 15_565
N13 Cu3 N14 81.1(2) 15_565 15_565
N10 Cu3 N9 81.5(2) . .
N13 Cu3 N9 117.5(2) 15_565 .
N14 Cu3 N9 112.3(2) 15_565 .
N16 Cu4 N11 135.1(2) 12_766 .
N16 Cu4 N12 117.4(2) 12_766 .
N11 Cu4 N12 81.2(2) . .
N16 Cu4 N15 82.2(2) 12_766 12_766
N11 Cu4 N15 122.08(19) . 12_766
N12 Cu4 N15 125.0(2) . 12_766
N1A C1A C2A 156.0(19) . .
C1A C2A H2A1 109.5 . .
C1A C2A H2A2 109.5 . .
H2A1 C2A H2A2 109.5 . .
C1A C2A H2A3 109.5 . .
H2A1 C2A H2A3 109.5 . .
H2A2 C2A H2A3 109.5 . .
N2A C3A C4A 159(3) . .
C3A C4A H4A1 109.5 . .
C3A C4A H4A2 109.5 . .
H4A1 C4A H4A2 109.5 . .
C3A C4A H4A3 109.5 . .
H4A1 C4A H4A3 109.5 . .
H4A2 C4A H4A3 109.5 . .
N3A C5A C6A 158(2) . .
C5A C6A H6A1 109.5 . .
C5A C6A H6A2 109.5 . .
H6A1 C6A H6A2 109.5 . .
C5A C6A H6A3 109.5 . .
H6A1 C6A H6A3 109.5 . .
H6A2 C6A H6A3 109.5 . .
N4A C7A C8A 166(5) . .
C7A C8A H8A1 109.1 . .
C7A C8A H8A2 106.2 . .
H8A1 C8A H8A2 109.5 . .
C7A C8A H8A3 113.0 . .
H8A1 C8A H8A3 109.5 . .
H8A2 C8A H8A3 109.5 . .
C9A N5A C9A 36(2) . 6_444
N5A C9A C10A 167(2) . .
C9A C10A H10D 109.5 . .
C9A C10A H10E 109.5 . .
H10D C10A H10E 109.5 . .
C9A C10A H10F 109.5 . .
H10D C10A H10F 109.5 . .
H10E C10A H10F 109.5 . .
N6A C11A C12A 174.4(18) . .
C11A C12A H12A 109.5 . .
C11A C12A H12B 109.5 . .
H12A C12A H12B 109.5 . .
C11A C12A H12C 109.5 . .
H12A C12A H12C 109.5 . .
H12B C12A H12C 109.5 . .

loop_
_geom_bond_atom_site_label_1
_geom_bond_atom_site_label_2
_geom_bond_distance
_geom_bond_site_symmetry_2
C1 N1 1.334(8) .
C1 C5 1.363(9) .
C1 C7 1.469(9) .
C2 N1 1.350(8) .
C2 C3 1.377(9) .
C2 C6 1.483(10) .
C3 C4 1.357(12) .
C3 H3 0.9500 .
C4 C5 1.406(11) .
C4 H4 0.9500 .
C5 H5 0.9500 .
C6 H6A 0.9800 .
C6 H6B 0.9800 .
C6 H6C 0.9800 .
C7 N2 1.277(7) .
C7 H7 0.9500 .
C8 C13 1.376(8) .
C8 C9 1.387(8) .
C8 N2 1.429(8) .
C9 C10 1.397(8) .
C9 H9 0.9500 .
C10 C11 1.391(8) .
C10 N3 1.419(8) .
C11 C12 1.411(10) .
C11 H11 0.9500 .
C12 C13 1.398(9) .
C12 C21 1.475(9) .
C13 H13 0.9500 .
C14 N3 1.285(8) .
C14 C15 1.465(9) .
C14 H14 0.9500 .
C15 N4 1.348(8) .
C15 C19 1.366(9) .
C16 N4 1.341(8) .
C16 C17 1.388(10) .
C16 C20 1.517(9) .
C17 C18 1.345(11) .
C17 H17 0.9500 .
C18 C19 1.397(11) .
C18 H18 0.9500 .
C19 H19 0.9500 .
C20 H20A 0.9800 .
C20 H20B 0.9800 .
C20 H20C 0.9800 .
C21 C26 1.326(12) .
C21 C22 1.473(12) .
C22 C23 1.363(10) .
C22 H22 0.9500 .
C23 C24 1.418(12) .
C23 H23 0.9500 .
C24 C25 1.377(11) .
C24 C27 1.457(10) .
C25 C30 1.374(12) .
C25 C26 1.464(11) .
C26 H26 0.9500 .
C27 C28 1.344(11) .
C27 H27 0.9500 .
C28 C29 1.442(12) .
C28 C31 1.491(9) .
C29 C30 1.345(11) .
C29 H29 0.9500 .
C30 H30 0.9500 .
C31 C32 1.375(10) .
C31 C36 1.404(10) .
C32 C33 1.403(8) .
C32 H32 0.9500 .
C33 C34 1.379(9) .
C33 N5 1.427(8) .
C34 C35 1.415(9) .
C34 H34 0.9500 .
C35 C36 1.379(8) .
C35 N7 1.412(8) .
C36 H36 0.9500 .
C37 N5 1.289(8) .
C37 C38 1.447(10) .
C37 H37 0.9500 .
C38 N6 1.364(8) .
C38 C42 1.384(11) .
C39 N6 1.312(10) .
C39 C40 1.414(13) .
C39 C43 1.480(10) .
C40 C41 1.421(15) .
C40 H40 0.9500 .
C41 C42 1.389(14) .
C41 H41 0.9500 .
C42 H42 0.9500 .
C43 H43A 0.9800 .
C43 H43B 0.9800 .
C43 H43C 0.9800 .
C44 N7 1.304(8) .
C44 C45 1.455(10) .
C44 H44 0.9500 .
C45 N8 1.355(8) .
C45 C49 1.385(10) .
C46 N8 1.346(9) .
C46 C47 1.379(11) .
C46 C50 1.504(10) .
C47 C48 1.360(12) .
C47 H47 0.9500 .
C48 C49 1.385(11) .
C48 H48 0.9500 .
C49 H49 0.9500 .
C50 H50A 0.9800 .
C50 H50B 0.9800 .
C50 H50C 0.9800 .
C51 N9 1.335(9) .
C51 C55 1.382(10) .
C51 C57 1.473(9) .
C52 N9 1.338(9) .
C52 C53 1.382(11) .
C52 C56 1.479(11) .
C53 C54 1.395(12) .
C53 H53 0.9500 .
C54 C55 1.390(11) .
C54 H54 0.9500 .
C55 H55 0.9500 .
C56 H56A 0.9800 .
C56 H56B 0.9800 .
C56 H56C 0.9800 .
C57 N10 1.285(8) .
C57 H57 0.9500 .
C58 C63 1.389(8) .
C58 C59 1.400(8) .
C58 N10 1.420(8) .
C59 C60 1.367(9) .
C59 H59 0.9500 .
C60 C61 1.408(9) .
C60 N11 1.447(8) .
C61 C62 1.393(9) .
C61 H61 0.9500 .
C62 C63 1.387(8) .
C62 C71 1.505(8) .
C63 H63 0.9500 .
C64 N11 1.277(8) .
C64 C65 1.447(10) .
C64 H64 0.9500 .
C65 N12 1.349(10) .
C65 C69 1.393(11) .
C66 N12 1.329(9) .
C66 C67 1.404(12) .
C66 C70 1.521(13) .
C67 C68 1.349(14) .
C67 H67 0.9500 .
C68 C69 1.406(12) .
C68 H68 0.9500 .
C69 H69 0.9500 .
C70 H70A 0.9800 .
C70 H70B 0.9800 .
C70 H70C 0.9800 .
C71 C72 1.360(8) .
C71 C76 1.419(9) .
C72 C73 1.429(8) .
C72 H72 0.9500 .
C73 C74 1.419(8) .
C73 C77 1.422(8) .
C74 C80 1.402(9) .
C74 C75 1.411(9) .
C75 C76 1.359(10) .
C75 H75 0.9500 .
C76 H76 0.9500 .
C77 C78 1.349(9) .
C77 H77 0.9500 .
C78 C79 1.406(8) .
C78 H78 0.9500 .
C79 C80 1.398(9) .
C79 C81 1.472(8) .
C80 H80 0.9500 .
C81 C82 1.397(8) .
C81 C86 1.405(8) .
C82 C83 1.406(8) .
C82 H82 0.9500 .
C83 C84 1.390(9) .
C83 N13 1.418(7) .
C84 C85 1.404(8) .
C84 H84 0.9500 .
C85 C86 1.375(9) .
C85 N15 1.425(8) .
C86 H86 0.9500 .
C87 N13 1.287(8) .
C87 C88 1.454(9) .
C87 H87 0.9500 .
C88 N14 1.331(9) .
C88 C92 1.421(11) .
C89 N14 1.335(9) .
C89 C90 1.419(12) .
C89 C93 1.522(13) .
C90 C91 1.329(15) .
C90 H90 0.9500 .
C91 C92 1.403(14) .
C91 H91 0.9500 .
C92 H92 0.9500 .
C93 H93A 0.9800 .
C93 H93B 0.9800 .
C93 H93C 0.9800 .
C94 N15 1.270(8) .
C94 C95 1.483(10) .
C94 H94 0.9500 .
C95 N16 1.375(10) .
C95 C99 1.379(11) .
C96 N16 1.341(9) .
C96 C97 1.409(13) .
C96 C100 1.472(13) .
C97 C98 1.384(16) .
C97 H97 0.9500 .
C98 C99 1.401(14) .
C98 H98 0.9500 .
C99 H99 0.9500 .
C100 H10A 0.9800 .
C100 H10B 0.9800 .
C100 H10C 0.9800 .
N1 Cu1 2.030(5) .
N2 Cu1 2.044(5) .
N3 Cu2 2.037(5) .
N4 Cu2 2.012(5) .
N5 Cu2 2.008(5) 12_666
N6 Cu2 2.026(6) 12_666
N7 Cu1 2.000(5) 15
N8 Cu1 2.090(5) 15
N9 Cu3 2.089(5) .
N10 Cu3 2.007(5) .
N11 Cu4 2.013(5) .
N12 Cu4 2.039(6) .
N13 Cu3 2.037(5) 12_766
N14 Cu3 2.040(5) 12_766
N15 Cu4 2.049(5) 15_565
N16 Cu4 1.999(6) 15_565
F1 P1 1.552(7) .
F2 P1 1.577(6) .
F3 P1 1.572(7) .
F4 P1 1.576(6) .
F5 P1 1.564(7) .
F6 P1 1.637(5) .
F7 P2 1.554(6) .
F8 P2 1.578(8) .
F9 P2 1.559(8) .
F10 P2 1.487(9) .
F11 P2 1.489(8) .
F12 P2 1.559(8) .
F13 P3 1.580(5) .
F14 P3 1.581(5) .
F15 P3 1.766(9) .
F16 P3 1.549(11) .
F17 P3 1.436(9) .
F18 P3 1.611(9) .
F15A P3 1.709(10) .
F16A P3 1.437(12) .
F17A P3 1.453(11) .
F18A P3 1.722(9) .
F19 P4 1.614(9) .
F20 P4 1.585(6) .
F21 P4 1.514(7) .
F22 P4 1.568(5) .
F23 P5 1.521(13) .
F24 P5 1.571(12) .
F25 P5 1.629(14) .
F26 P5 1.561(12) .
F28 P5 1.639(15) .
F27 P5 1.58(2) .
P4 F22 1.568(5) 6_464
P4 F20 1.585(6) 6_464
Cu1 N7 2.000(5) 12_666
Cu1 N8 2.090(5) 12_666
Cu2 N5 2.008(5) 15
Cu2 N6 2.026(6) 15
Cu3 N13 2.037(5) 15_565
Cu3 N14 2.040(5) 15_565
Cu4 N16 1.999(6) 12_766
Cu4 N15 2.049(5) 12_766
N1A C1A 1.118(8) .
C1A C2A 1.567(9) .
C2A H2A1 0.9800 .
C2A H2A2 0.9800 .
C2A H2A3 0.9800 .
N2A C3A 1.131(9) .
C3A C4A 1.562(9) .
C4A H4A1 0.9800 .
C4A H4A2 0.9800 .
C4A H4A3 0.9800 .
N3A C5A 1.157(8) .
C5A C6A 1.507(9) .
C6A H6A1 0.9800 .
C6A H6A2 0.9800 .
C6A H6A3 0.9800 .
N4A C7A 1.109(10) .
C7A C8A 1.544(9) .
C8A H8A1 0.9800 .
C8A H8A2 0.9799 .
C8A H8A3 0.9800 .
N5A C9A 1.121(8) .
N5A C9A 1.121(8) 6_444
C9A C10A 1.529(8) .
C10A H10D 0.9800 .
C10A H10E 0.9800 .
C10A H10F 0.9800 .
N6A C11A 1.106(8) .
C11A C12A 1.531(8) .
C12A H12A 0.9800 .
C12A H12B 0.9800 .
C12A H12C 0.9800 .

loop_
_geom_torsion_atom_site_label_1
_geom_torsion_atom_site_label_2
_geom_torsion_atom_site_label_3
_geom_torsion_atom_site_label_4
_geom_torsion
_geom_torsion_site_symmetry_1
_geom_torsion_site_symmetry_4
N1 C2 C3 C4 -3.2(13) . .
C6 C2 C3 C4 175.0(9) . .
C2 C3 C4 C5 5.1(16) . .
N1 C1 C5 C4 2.1(15) . .
C7 C1 C5 C4 -177.0(9) . .
C3 C4 C5 C1 -4.6(17) . .
N1 C1 C7 N2 -8.4(10) . .
C5 C1 C7 N2 170.8(8) . .
C13 C8 C9 C10 1.1(10) . .
N2 C8 C9 C10 176.6(6) . .
C8 C9 C10 C11 -0.9(10) . .
C8 C9 C10 N3 -173.2(6) . .
C9 C10 C11 C12 -1.6(12) . .
N3 C10 C11 C12 171.1(7) . .
C10 C11 C12 C13 3.7(13) . .
C10 C11 C12 C21 -172.8(8) . .
C9 C8 C13 C12 1.1(12) . .
N2 C8 C13 C12 -174.8(8) . .
C11 C12 C13 C8 -3.4(13) . .
C21 C12 C13 C8 173.1(8) . .
N3 C14 C15 N4 4.6(10) . .
N3 C14 C15 C19 -174.6(8) . .
N4 C16 C17 C18 0.8(13) . .
C20 C16 C17 C18 -178.9(9) . .
C16 C17 C18 C19 0.8(16) . .
N4 C15 C19 C18 -1.5(14) . .
C14 C15 C19 C18 177.6(9) . .
C17 C18 C19 C15 -0.4(16) . .
C13 C12 C21 C26 147.8(10) . .
C11 C12 C21 C26 -35.8(15) . .
C13 C12 C21 C22 -36.3(13) . .
C11 C12 C21 C22 140.1(9) . .
C26 C21 C22 C23 0.0(14) . .
C12 C21 C22 C23 -176.0(8) . .
C21 C22 C23 C24 -2.2(14) . .
C22 C23 C24 C25 3.0(14) . .
C22 C23 C24 C27 -178.7(8) . .
C23 C24 C25 C30 -177.1(10) . .
C27 C24 C25 C30 4.6(15) . .
C23 C24 C25 C26 -1.6(14) . .
C27 C24 C25 C26 -179.9(8) . .
C22 C21 C26 C25 1.4(15) . .
C12 C21 C26 C25 177.3(9) . .
C30 C25 C26 C21 174.8(11) . .
C24 C25 C26 C21 -0.6(16) . .
C25 C24 C27 C28 -1.5(12) . .
C23 C24 C27 C28 -179.9(8) . .
C24 C27 C28 C29 -0.1(12) . .
C24 C27 C28 C31 -175.7(7) . .
C27 C28 C29 C30 -1.4(16) . .
C31 C28 C29 C30 174.3(10) . .
C28 C29 C30 C25 4.4(18) . .
C24 C25 C30 C29 -6.1(18) . .
C26 C25 C30 C29 178.6(11) . .
C27 C28 C31 C32 41.7(11) . .
C29 C28 C31 C32 -133.9(9) . .
C27 C28 C31 C36 -140.9(8) . .
C29 C28 C31 C36 43.5(11) . .
C36 C31 C32 C33 -1.0(10) . .
C28 C31 C32 C33 176.4(6) . .
C31 C32 C33 C34 -0.5(10) . .
C31 C32 C33 N5 -178.1(6) . .
C32 C33 C34 C35 3.3(9) . .
N5 C33 C34 C35 -178.9(5) . .
C33 C34 C35 C36 -4.8(9) . .
C33 C34 C35 N7 176.8(5) . .
N7 C35 C36 C31 -178.3(6) . .
C34 C35 C36 C31 3.4(9) . .
C32 C31 C36 C35 -0.5(10) . .
C28 C31 C36 C35 -177.9(6) . .
N5 C37 C38 N6 -7.0(10) . .
N5 C37 C38 C42 176.5(9) . .
N6 C39 C40 C41 -2.5(17) . .
C43 C39 C40 C41 176.5(11) . .
C39 C40 C41 C42 1(2) . .
N6 C38 C42 C41 0.4(17) . .
C37 C38 C42 C41 176.6(11) . .
C40 C41 C42 C38 0(2) . .
N7 C44 C45 N8 5.2(9) . .
N7 C44 C45 C49 -170.9(6) . .
N8 C46 C47 C48 0.8(12) . .
C50 C46 C47 C48 -179.6(8) . .
C46 C47 C48 C49 0.2(13) . .
N8 C45 C49 C48 0.0(11) . .
C44 C45 C49 C48 175.8(7) . .
C47 C48 C49 C45 -0.6(12) . .
N9 C52 C53 C54 -1.5(11) . .
C56 C52 C53 C54 179.9(7) . .
C52 C53 C54 C55 1.8(12) . .
N9 C51 C55 C54 0.2(11) . .
C57 C51 C55 C54 177.7(7) . .
C53 C54 C55 C51 -1.2(12) . .
N9 C51 C57 N10 -1.5(9) . .
C55 C51 C57 N10 -179.2(6) . .
C63 C58 C59 C60 2.2(8) . .
N10 C58 C59 C60 177.4(5) . .
C58 C59 C60 C61 -3.3(8) . .
C58 C59 C60 N11 -177.3(5) . .
C59 C60 C61 C62 3.2(8) . .
N11 C60 C61 C62 176.9(5) . .
C60 C61 C62 C63 -1.9(8) . .
C60 C61 C62 C71 -175.4(5) . .
C61 C62 C63 C58 0.9(8) . .
C71 C62 C63 C58 174.2(5) . .
C59 C58 C63 C62 -1.0(8) . .
N10 C58 C63 C62 -176.0(5) . .
N11 C64 C65 N12 0.4(9) . .
N11 C64 C65 C69 179.1(7) . .
N12 C66 C67 C68 1.0(13) . .
C70 C66 C67 C68 -176.2(9) . .
C66 C67 C68 C69 -0.9(14) . .
N12 C65 C69 C68 2.1(12) . .
C64 C65 C69 C68 -176.5(8) . .
C67 C68 C69 C65 -0.6(14) . .
C63 C62 C71 C72 -133.7(6) . .
C61 C62 C71 C72 39.8(8) . .
C63 C62 C71 C76 42.7(8) . .
C61 C62 C71 C76 -143.8(6) . .
C76 C71 C72 C73 0.4(9) . .
C62 C71 C72 C73 176.8(5) . .
C71 C72 C73 C74 1.8(9) . .
C71 C72 C73 C77 -177.6(6) . .
C77 C73 C74 C80 -3.9(9) . .
C72 C73 C74 C80 176.7(6) . .
C77 C73 C74 C75 177.2(6) . .
C72 C73 C74 C75 -2.2(9) . .
C80 C74 C75 C76 -178.4(7) . .
C73 C74 C75 C76 0.5(11) . .
C74 C75 C76 C71 1.7(11) . .
C72 C71 C76 C75 -2.2(10) . .
C62 C71 C76 C75 -178.6(6) . .
C74 C73 C77 C78 3.8(9) . .
C72 C73 C77 C78 -176.8(6) . .
C73 C77 C78 C79 -1.4(10) . .
C77 C78 C79 C80 -0.9(10) . .
C77 C78 C79 C81 174.1(6) . .
C78 C79 C80 C74 0.8(10) . .
C81 C79 C80 C74 -174.3(6) . .
C75 C74 C80 C79 -179.4(7) . .
C73 C74 C80 C79 1.7(10) . .
C80 C79 C81 C82 142.8(7) . .
C78 C79 C81 C82 -32.0(9) . .
C80 C79 C81 C86 -29.4(10) . .
C78 C79 C81 C86 155.7(6) . .
C86 C81 C82 C83 -0.6(10) . .
C79 C81 C82 C83 -173.2(6) . .
C81 C82 C83 C84 1.5(10) . .
C81 C82 C83 N13 177.2(6) . .
C82 C83 C84 C85 -1.9(10) . .
N13 C83 C84 C85 -177.2(6) . .
C83 C84 C85 C86 1.5(10) . .
C83 C84 C85 N15 177.9(6) . .
C84 C85 C86 C81 -0.7(10) . .
N15 C85 C86 C81 -177.3(6) . .
C82 C81 C86 C85 0.2(10) . .
C79 C81 C86 C85 172.7(6) . .
N13 C87 C88 N14 8.7(11) . .
N13 C87 C88 C92 -168.3(8) . .
N14 C89 C90 C91 -4.3(16) . .
C93 C89 C90 C91 172.9(11) . .
C89 C90 C91 C92 5.0(19) . .
C90 C91 C92 C88 -3.5(17) . .
N14 C88 C92 C91 1.5(14) . .
C87 C88 C92 C91 178.2(9) . .
N15 C94 C95 N16 -7.2(10) . .
N15 C94 C95 C99 172.7(7) . .
N16 C96 C97 C98 0.3(12) . .
C100 C96 C97 C98 -178.6(9) . .
C96 C97 C98 C99 0.1(15) . .
N16 C95 C99 C98 -1.6(13) . .
C94 C95 C99 C98 178.5(8) . .
C97 C98 C99 C95 0.5(14) . .
C5 C1 N1 C2 0.0(11) . .
C7 C1 N1 C2 179.1(6) . .
C5 C1 N1 Cu1 -167.1(7) . .
C7 C1 N1 Cu1 12.0(8) . .
C3 C2 N1 C1 0.5(10) . .
C6 C2 N1 C1 -177.7(7) . .
C3 C2 N1 Cu1 165.3(6) . .
C6 C2 N1 Cu1 -12.9(9) . .
C1 C7 N2 C8 -179.7(6) . .
C1 C7 N2 Cu1 0.0(8) . .
C13 C8 N2 C7 -174.0(7) . .
C9 C8 N2 C7 10.3(10) . .
C13 C8 N2 Cu1 6.4(9) . .
C9 C8 N2 Cu1 -169.3(5) . .
C15 C14 N3 C10 175.4(6) . .
C15 C14 N3 Cu2 -2.8(8) . .
C11 C10 N3 C14 166.7(7) . .
C9 C10 N3 C14 -20.8(10) . .
C11 C10 N3 Cu2 -15.4(9) . .
C9 C10 N3 Cu2 157.2(5) . .
C17 C16 N4 C15 -2.6(10) . .
C20 C16 N4 C15 177.1(7) . .
C17 C16 N4 Cu2 -173.6(6) . .
C20 C16 N4 Cu2 6.1(9) . .
C19 C15 N4 C16 3.0(11) . .
C14 C15 N4 C16 -176.2(6) . .
C19 C15 N4 Cu2 175.4(7) . .
C14 C15 N4 Cu2 -3.7(8) . .
C38 C37 N5 C33 177.6(6) . .
C38 C37 N5 Cu2 1.3(8) . 12_666
C34 C33 N5 C37 151.1(6) . .
C32 C33 N5 C37 -31.3(9) . .
C34 C33 N5 Cu2 -33.3(8) . 12_666
C32 C33 N5 Cu2 144.3(5) . 12_666
C40 C39 N6 C38 3.1(13) . .
C43 C39 N6 C38 -175.8(7) . .
C40 C39 N6 Cu2 174.4(8) . 12_666
C43 C39 N6 Cu2 -4.6(12) . 12_666
C42 C38 N6 C39 -2.1(13) . .
C37 C38 N6 C39 -178.5(7) . .
C42 C38 N6 Cu2 -174.9(8) . 12_666
C37 C38 N6 Cu2 8.7(8) . 12_666
C45 C44 N7 C35 -178.4(5) . .
C45 C44 N7 Cu1 -1.0(7) . 15
C36 C35 N7 C44 36.9(8) . .
C34 C35 N7 C44 -144.7(6) . .
C36 C35 N7 Cu1 -140.1(5) . 15
C34 C35 N7 Cu1 38.3(7) . 15
C47 C46 N8 C45 -1.3(10) . .
C50 C46 N8 C45 179.1(6) . .
C47 C46 N8 Cu1 -167.4(6) . 15
C50 C46 N8 Cu1 13.0(10) . 15
C49 C45 N8 C46 0.9(10) . .
C44 C45 N8 C46 -175.1(6) . .
C49 C45 N8 Cu1 169.7(6) . 15
C44 C45 N8 Cu1 -6.3(7) . 15
C55 C51 N9 C52 0.1(10) . .
C57 C51 N9 C52 -177.5(5) . .
C55 C51 N9 Cu3 -178.7(6) . .
C57 C51 N9 Cu3 3.6(7) . .
C53 C52 N9 C51 0.5(9) . .
C56 C52 N9 C51 179.1(6) . .
C53 C52 N9 Cu3 179.1(5) . .
C56 C52 N9 Cu3 -2.2(9) . .
C51 C57 N10 C58 175.0(5) . .
C51 C57 N10 Cu3 -1.7(7) . .
C63 C58 N10 C57 -34.6(8) . .
C59 C58 N10 C57 150.4(6) . .
C63 C58 N10 Cu3 141.5(5) . .
C59 C58 N10 Cu3 -33.5(7) . .
C65 C64 N11 C60 -172.8(5) . .
C65 C64 N11 Cu4 4.2(7) . .
C59 C60 N11 C64 -167.6(6) . .
C61 C60 N11 C64 18.4(8) . .
C59 C60 N11 Cu4 15.8(7) . .
C61 C60 N11 Cu4 -158.1(4) . .
C67 C66 N12 C65 0.5(11) . .
C70 C66 N12 C65 177.8(7) . .
C67 C66 N12 Cu4 -178.1(6) . .
C70 C66 N12 Cu4 -0.7(10) . .
C69 C65 N12 C66 -2.1(11) . .
C64 C65 N12 C66 176.6(6) . .
C69 C65 N12 Cu4 176.7(6) . .
C64 C65 N12 Cu4 -4.6(7) . .
C88 C87 N13 C83 176.4(6) . .
C88 C87 N13 Cu3 1.6(8) . 12_766
C84 C83 N13 C87 -21.5(10) . .
C82 C83 N13 C87 163.0(6) . .
C84 C83 N13 Cu3 152.6(5) . 12_766
C82 C83 N13 Cu3 -23.0(8) . 12_766
C92 C88 N14 C89 -1.0(12) . .
C87 C88 N14 C89 -177.8(7) . .
C92 C88 N14 Cu3 162.9(7) . 12_766
C87 C88 N14 Cu3 -13.9(8) . 12_766
C90 C89 N14 C88 2.2(12) . .
C93 C89 N14 C88 -175.2(7) . .
C90 C89 N14 Cu3 -158.7(7) . 12_766
C93 C89 N14 Cu3 23.9(11) . 12_766
C95 C94 N15 C85 178.7(6) . .
C95 C94 N15 Cu4 -1.1(8) . 15_565
C86 C85 N15 C94 -167.7(6) . .
C84 C85 N15 C94 15.8(10) . .
C86 C85 N15 Cu4 12.1(8) . 15_565
C84 C85 N15 Cu4 -164.5(5) . 15_565
C97 C96 N16 C95 -1.2(10) . .
C100 C96 N16 C95 177.7(7) . .
C97 C96 N16 Cu4 167.1(6) . 15_565
C100 C96 N16 Cu4 -13.9(9) . 15_565
C99 C95 N16 C96 2.0(11) . .
C94 C95 N16 C96 -178.1(6) . .
C99 C95 N16 Cu4 -168.2(7) . 15_565
C94 C95 N16 Cu4 11.7(8) . 15_565
C1 N1 Cu1 N7 -141.5(5) . 12_666
C2 N1 Cu1 N7 52.6(7) . 12_666
C1 N1 Cu1 N2 -9.4(5) . .
C2 N1 Cu1 N2 -175.3(6) . .
C1 N1 Cu1 N8 122.8(5) . 12_666
C2 N1 Cu1 N8 -43.0(6) . 12_666
C7 N2 Cu1 N7 145.5(5) . 12_666
C8 N2 Cu1 N7 -34.9(6) . 12_666
C7 N2 Cu1 N1 5.0(5) . .
C8 N2 Cu1 N1 -175.3(5) . .
C7 N2 Cu1 N8 -100.6(5) . 12_666
C8 N2 Cu1 N8 79.0(6) . 12_666
C16 N4 Cu2 N5 -58.1(7) . 15
C15 N4 Cu2 N5 130.4(5) . 15
C16 N4 Cu2 N6 44.8(6) . 15
C15 N4 Cu2 N6 -126.6(5) . 15
C16 N4 Cu2 N3 173.3(6) . .
C15 N4 Cu2 N3 1.9(5) . .
C14 N3 Cu2 N5 -134.9(5) . 15
C10 N3 Cu2 N5 47.0(6) . 15
C14 N3 Cu2 N4 0.5(5) . .
C10 N3 Cu2 N4 -177.6(5) . .
C14 N3 Cu2 N6 116.8(5) . 15
C10 N3 Cu2 N6 -61.3(6) . 15
C57 N10 Cu3 N13 122.0(4) . 15_565
C58 N10 Cu3 N13 -54.2(5) . 15_565
C57 N10 Cu3 N14 -110.6(5) . 15_565
C58 N10 Cu3 N14 73.1(5) . 15_565
C57 N10 Cu3 N9 2.8(4) . .
C58 N10 Cu3 N9 -173.5(5) . .
C51 N9 Cu3 N10 -3.5(4) . .
C52 N9 Cu3 N10 177.8(5) . .
C51 N9 Cu3 N13 -135.8(4) . 15_565
C52 N9 Cu3 N13 45.4(6) . 15_565
C51 N9 Cu3 N14 132.7(4) . 15_565
C52 N9 Cu3 N14 -46.0(6) . 15_565
C64 N11 Cu4 N16 115.2(5) . 12_766
C60 N11 Cu4 N16 -67.9(5) . 12_766
C64 N11 Cu4 N12 -5.1(4) . .
C60 N11 Cu4 N12 171.7(5) . .
C64 N11 Cu4 N15 -131.2(4) . 12_766
C60 N11 Cu4 N15 45.7(5) . 12_766
C66 N12 Cu4 N16 47.2(7) . 12_766
C65 N12 Cu4 N16 -131.4(5) . 12_766
C66 N12 Cu4 N11 -176.2(6) . .
C65 N12 Cu4 N11 5.2(4) . .
C66 N12 Cu4 N15 -53.0(7) . 12_766
C65 N12 Cu4 N15 128.4(4) . 12_766
C9A N5A C9A C10A -162(17) 6_444 .

loop_
_platon_squeeze_void_nr
_platon_squeeze_void_average_x
_platon_squeeze_void_average_y
_platon_squeeze_void_average_z
_platon_squeeze_void_volume
_platon_squeeze_void_count_electrons
_platon_squeeze_void_content
1 0.000 0.250 0.108 7 0 ' '
2 0.000 0.750 0.154 653 121 ' '
3 0.000 0.250 0.142 7 0 ' '
4 0.000 0.250 0.404 653 121 ' '
5 0.000 0.750 0.596 653 121 ' '
6 0.000 0.250 0.846 654 121 ' '
7 0.000 0.750 0.858 7 0 ' '
8 0.000 0.750 0.892 7 0 ' '
9 0.042 0.183 0.081 10 1 ' '
10 0.042 0.683 0.919 10 1 ' '
11 0.067 0.292 0.169 10 1 ' '
12 0.067 0.792 0.831 10 1 ' '
13 0.500 0.250 0.096 653 121 ' '
14 0.500 0.750 0.346 654 121 ' '
15 0.500 0.250 0.654 654 121 ' '
16 0.500 0.750 0.904 653 121 ' '
17 0.433 0.208 0.331 10 1 ' '
18 0.433 0.708 0.669 10 1 ' '
19 0.458 0.317 0.419 10 1 ' '
20 0.458 0.817 0.581 10 1 ' '
21 0.500 0.250 0.358 7 0 ' '
22 0.500 0.250 0.392 7 0 ' '
23 0.500 0.750 0.608 7 0 ' '
24 0.500 0.750 0.642 7 0 ' '
25 0.542 0.183 0.419 10 1 ' '
26 0.542 0.683 0.581 10 1 ' '
27 0.567 0.292 0.331 10 1 ' '
28 0.567 0.792 0.669 10 1 ' '
29 0.933 0.208 0.169 10 1 ' '
30 0.933 0.708 0.831 10 1 ' '
31 0.958 0.317 0.081 10 1 ' '
32 0.958 0.817 0.919 10 1 ' '
